data_7224666
loop_
_publ_author_name
'Ji, Li-Ping'
'Du, Jing'
'Li, Jian-Sheng'
'Zhang, Lan-Cui'
'Sang, Xiao-Jing'
'Yang, He'
'Cui, Hong-Juan'
'Zhu, Zai-Ming'

_publ_section_title
;
 A new boat-like tungstoarsenate functionalized by carboxyethyltin and its
 catalytic properties
;
_journal_issue 34
_journal_name_full 'RSC Adv.'
_journal_page_first 28956
_journal_paper_doi 10.1039/C5RA27781G
_journal_volume 6
_journal_year 2016
_chemical_formula_moiety 'C13 H22 As2 K7 N3 Na10 O90 Sn4 W22,25H2O'
_chemical_formula_sum 'C13 H72 As2 K7 N3 Na10 O115 Sn4 W22'
_chemical_formula_weight 7283.64
_chemical_name_systematic
; 
 ? 
;
_space_group_IT_number 2
_symmetry_cell_setting triclinic
_symmetry_space_group_name_Hall '-P 1'
_symmetry_space_group_name_H-M 'P -1'
_atom_sites_solution_hydrogens geom
_atom_sites_solution_primary direct
_atom_sites_solution_secondary difmap
_audit_creation_method SHELXL-97
_audit_update_record
;
2015-11-16 deposited with the CCDC.
2016-03-14 downloaded from the CCDC.
;
_cell_angle_alpha 69.912(2)
_cell_angle_beta 82.904(2)
_cell_angle_gamma 86.609(2)
_cell_formula_units_Z 2
_cell_length_a 11.9822(16)
_cell_length_b 22.500(3)
_cell_length_c 25.497(3)
_cell_measurement_reflns_used 6792
_cell_measurement_temperature 296(2)
_cell_measurement_theta_max 28.51
_cell_measurement_theta_min 1.05
_cell_volume 6405.3(14)
_computing_cell_refinement 'SMART (Bruker, 2005)'
_computing_data_collection 'SMART (Bruker, 2005)'
_computing_data_reduction SAINT
_computing_molecular_graphics 'SHELXTL (Sheldrick, 1997a)'
_computing_publication_material SHELXTL
_computing_structure_refinement 'SHELXL-97 (Sheldrick, 1997b)'
_computing_structure_solution 'SHELXS-97 (Sheldrick, 1997b)'
_diffrn_ambient_temperature 296(2)
_diffrn_measured_fraction_theta_full 0.992
_diffrn_measured_fraction_theta_max 0.992
_diffrn_measurement_device_type 'CCD area detector'
_diffrn_measurement_method 'phi and omega scans'
_diffrn_radiation_monochromator graphite
_diffrn_radiation_source 'fine-focus sealed tube'
_diffrn_radiation_type MoK\a
_diffrn_radiation_wavelength 0.71073
_diffrn_reflns_av_R_equivalents 0.0554
_diffrn_reflns_av_sigmaI/netI 0.1046
_diffrn_reflns_limit_h_max 14
_diffrn_reflns_limit_h_min -14
_diffrn_reflns_limit_k_max 26
_diffrn_reflns_limit_k_min -26
_diffrn_reflns_limit_l_max 30
_diffrn_reflns_limit_l_min -23
_diffrn_reflns_number 32489
_diffrn_reflns_theta_full 25.00
_diffrn_reflns_theta_max 25.00
_diffrn_reflns_theta_min 1.05
_exptl_absorpt_coefficient_mu 21.313
_exptl_absorpt_correction_T_max 0.3712
_exptl_absorpt_correction_T_min 0.2445
_exptl_absorpt_correction_type multi-scan
_exptl_absorpt_process_details '(SADABS; Sheldrick, 2003)'
_exptl_crystal_colour colorless
_exptl_crystal_density_diffrn 3.777
_exptl_crystal_density_method 'not measured'
_exptl_crystal_description block
_exptl_crystal_F_000 6456
_exptl_crystal_size_max 0.09
_exptl_crystal_size_mid 0.07
_exptl_crystal_size_min 0.06
_refine_diff_density_max 2.902
_refine_diff_density_min -3.670
_refine_diff_density_rms 0.457
_refine_ls_extinction_coef 0.000068(10)
_refine_ls_extinction_expression Fc^*^=kFc[1+0.001xFc^2^\l^3^/sin(2\q)]^-1/4^
_refine_ls_extinction_method SHELXL
_refine_ls_goodness_of_fit_ref 1.002
_refine_ls_hydrogen_treatment constr
_refine_ls_matrix_type full
_refine_ls_number_parameters 1605
_refine_ls_number_reflns 22389
_refine_ls_number_restraints 283
_refine_ls_restrained_S_all 1.004
_refine_ls_R_factor_all 0.0870
_refine_ls_R_factor_gt 0.0561
_refine_ls_shift/su_max 0.001
_refine_ls_shift/su_mean 0.000
_refine_ls_structure_factor_coef Fsqd
_refine_ls_weighting_details 'calc w=1/[\s^2^(Fo^2^)+(0.0759P)^2^+0.0000P] where P=(Fo^2^+2Fc^2^)/3'
_refine_ls_weighting_scheme calc
_refine_ls_wR_factor_gt 0.1390
_refine_ls_wR_factor_ref 0.1566
_reflns_number_gt 16032
_reflns_number_total 22389
_reflns_threshold_expression >2sigma(I)
_cod_data_source_file c5ra27781g2.cif
_cod_data_source_block 1
_cod_depositor_comments
;
The following automatic conversions were performed:

'_symmetry_cell_setting' value 'Triclinic' changed to 'triclinic'
according to
/usr/data/users/saulius/crontab/automatic-downloads/rss-feeds/RSC/lib/dictionaries/cif_core.dic
dictionary named 'cif_core.dic' version 2.4.2 from 2011-04-26.

'_exptl_absorpt_correction_type' value 'Multi-scan' changed to
'multi-scan' according to
/usr/data/users/saulius/crontab/automatic-downloads/rss-feeds/RSC/lib/dictionaries/cif_core.dic
dictionary named 'cif_core.dic' version 2.4.2 from 2011-04-26.

Automatic conversion script
Id: cif_fix_values 4268 2015-11-12 08:31:59Z antanas 
;
_cod_original_cell_volume 6405.2(15)
_cod_database_code 7224666

loop_
_symmetry_equiv_pos_as_xyz
'x, y, z'
'-x, -y, -z'

loop_
_atom_site_label
_atom_site_type_symbol
_atom_site_fract_x
_atom_site_fract_y
_atom_site_fract_z
_atom_site_U_iso_or_equiv
_atom_site_adp_type
_atom_site_occupancy
_atom_site_symmetry_multiplicity
_atom_site_calc_flag
_atom_site_refinement_flags
_atom_site_disorder_group
W1 W 0.28447(6) 0.47210(4) 0.79217(3) 0.01826(18) Uani 1 1 d . .
W2 W 0.56599(6) 0.47047(4) 0.75857(3) 0.01644(17) Uani 1 1 d . .
W3 W 0.43680(6) 0.60420(4) 0.74260(3) 0.01590(17) Uani 1 1 d . .
W4 W 0.38057(6) 0.52046(4) 0.66169(3) 0.01975(18) Uani 1 1 d . .
W5 W -0.04097(6) 0.67739(4) 0.76060(3) 0.02141(19) Uani 1 1 d . .
W6 W 0.06089(6) 0.73015(4) 0.62308(3) 0.02135(19) Uani 1 1 d . .
W7 W 0.41960(6) 0.20695(4) 0.82655(3) 0.02293(19) Uani 1 1 d . .
W8 W 0.51635(6) 0.25216(4) 0.68891(3) 0.02179(19) Uani 1 1 d . .
W9 W 0.81737(7) 0.28673(4) 0.64175(3) 0.02346(19) Uani 1 1 d . .
W10 W 0.06553(7) 0.75049(4) 0.85416(3) 0.0257(2) Uani 1 1 d . .
W11 W 0.62155(7) 0.19379(4) 0.92937(3) 0.0253(2) Uani 1 1 d . .
W12 W -0.11796(7) 0.82332(4) 0.67598(3) 0.0251(2) Uani 1 1 d . .
W13 W 0.26754(7) 0.85942(4) 0.56933(3) 0.0251(2) Uani 1 1 d . .
W14 W -0.01966(7) 0.89476(4) 0.77247(3) 0.0267(2) Uani 1 1 d . .
W15 W 0.78407(7) 0.09197(4) 0.88081(4) 0.0276(2) Uani 1 1 d . .
W16 W 0.58576(7) 0.10657(4) 0.77649(4) 0.0262(2) Uani 1 1 d . .
W17 W 0.88629(7) 0.14134(4) 0.72834(4) 0.0267(2) Uani 1 1 d . .
W18 W 0.35683(7) 0.92196(5) 0.65661(4) 0.0317(2) Uani 1 1 d . .
W19 W 0.08729(7) 0.95277(4) 0.62071(4) 0.0285(2) Uani 1 1 d . .
W20 W 0.89346(7) 0.22717(5) 0.88567(4) 0.0291(2) Uani 1 1 d . .
W21 W 0.99301(7) 0.27464(5) 0.73721(4) 0.0291(2) Uani 1 1 d . .
W22 W 0.25351(8) 0.86604(5) 0.80395(4) 0.0312(2) Uani 1 1 d . .
Sn1 Sn 0.18470(10) 0.60447(6) 0.84200(5) 0.0184(3) Uani 1 1 d . .
Sn2 Sn 0.35440(10) 0.69529(7) 0.60283(5) 0.0194(3) Uani 1 1 d . .
Sn3 Sn 0.61253(11) 0.41154(7) 0.63917(5) 0.0230(3) Uani 1 1 d . .
Sn4 Sn 0.44963(11) 0.33443(7) 0.87774(5) 0.0206(3) Uani 1 1 d . .
As1 As 0.18758(16) 0.78723(10) 0.71431(8) 0.0185(4) Uani 1 1 d . .
As2 As 0.70326(15) 0.26012(10) 0.78353(8) 0.0187(4) Uani 1 1 d . .
K1 K 0.2960(4) 0.3549(2) 0.7254(2) 0.0366(12) Uani 1 1 d . .
K2 K 0.6650(5) 0.6080(3) 0.6024(3) 0.0540(15) Uani 1 1 d . .
K3 K 0.0282(7) 1.1149(4) 0.4831(3) 0.071(2) Uani 1 1 d . .
K4 K 0.0881(5) 0.5591(3) 0.6969(3) 0.0586(16) Uani 1 1 d U .
K5 K 0.5747(6) 0.7864(4) 0.6330(4) 0.085(2) Uani 1 1 d U .
K6 K 0.7230(10) 0.3553(7) 0.9331(7) 0.069(4) Uani 0.60 1 d P 1
K7 K 0.7105(15) 0.3847(10) 0.8936(10) 0.066(5) Uani 0.40 1 d P 2
K8 K 0.4340(8) 0.6910(5) 0.8500(5) 0.081(3) Uani 0.75 1 d P 1
K9 K 0.393(3) 0.6990(16) 0.8915(13) 0.071(8) Uiso 0.25 1 d P 2
Na1 Na 0.5000 0.5000 1.0000 0.042(3) Uani 1 2 d S .
Na2 Na -0.2661(13) 0.7712(9) 0.8271(7) 0.108(5) Uani 1 1 d U .
Na3 Na 0.6866(10) -0.0559(6) 0.8597(6) 0.076(4) Uani 1 1 d . .
Na4 Na 0.4718(13) 0.0400(7) 0.9392(7) 0.099(5) Uani 1 1 d . .
Na5 Na 0.6960(12) 0.8011(8) 0.3915(6) 0.093(5) Uani 1 1 d . .
Na6 Na 0.8079(9) 0.0155(5) 0.6753(5) 0.064(3) Uani 1 1 d . .
Na7 Na 0.8720(10) 0.4528(6) 0.6694(6) 0.078(4) Uani 1 1 d . .
Na8 Na -0.0004(7) 0.3873(5) 0.8096(4) 0.041(2) Uani 1 1 d . .
Na9 Na -0.001(3) 0.3242(15) 0.9664(12) 0.093(9) Uani 0.50 1 d PU .
Na10 Na 0.1831(7) 1.0454(5) 0.7110(4) 0.038(2) Uani 1 1 d . .
Na11 Na -0.3163(7) 0.5705(4) 0.8335(3) 0.034(2) Uani 1 1 d . .
O1 O 0.7668(11) 0.2058(7) 0.9455(5) 0.027(3) Uani 1 1 d . .
O2 O 0.5938(11) 0.2786(7) 0.8992(6) 0.028(3) Uani 1 1 d U .
O3 O 0.7303(11) 0.1200(7) 0.7359(6) 0.031(3) Uani 1 1 d . .
O4 O 0.9742(11) 0.2279(7) 0.8165(6) 0.030(3) Uani 1 1 d . .
O5 O 0.5243(11) 0.1596(6) 0.7112(6) 0.027(3) Uani 1 1 d . .
O6 O 0.9509(12) 0.0792(7) 0.7104(6) 0.035(4) Uani 1 1 d U .
O7 O 0.4319(11) 0.2900(6) 0.8219(5) 0.024(3) Uani 1 1 d . .
O8 O -0.0772(12) 0.7832(7) 0.6220(6) 0.034(4) Uani 1 1 d . .
O9 O 0.2226(12) 0.9842(7) 0.6267(6) 0.036(4) Uani 1 1 d . .
O10 O 0.0185(14) 1.0211(8) 0.5863(7) 0.050(5) Uani 1 1 d . .
O11 O 0.1502(12) 0.9275(7) 0.5592(6) 0.033(4) Uani 1 1 d . .
O12 O 0.2124(10) 0.5167(6) 0.8349(5) 0.020(3) Uani 1 1 d . .
O13 O 0.9613(11) 0.2969(7) 0.6586(6) 0.027(3) Uani 1 1 d . .
O14 O 0.8439(11) 0.3121(8) 0.5705(6) 0.032(3) Uani 1 1 d U .
O15 O 0.5075(10) 0.1807(7) 0.8894(6) 0.025(3) Uani 1 1 d . .
O16 O 0.8687(10) 0.1081(7) 0.8086(6) 0.028(3) Uani 1 1 d . .
O17 O 0.6801(10) 0.5045(7) 0.7735(5) 0.026(3) Uani 1 1 d . .
O18 O 0.0366(12) 0.9437(7) 0.6969(6) 0.028(3) Uani 1 1 d . .
O19 O 0.8927(11) 0.1285(7) 0.9031(6) 0.030(3) Uani 1 1 d . .
O20 O 0.7568(11) 0.3561(6) 0.6563(5) 0.024(3) Uani 1 1 d U .
O21 O 1.0004(13) 0.2222(8) 0.9277(7) 0.043(4) Uani 1 1 d . .
O22 O 0.4504(13) 0.9815(8) 0.6416(7) 0.046(4) Uani 1 1 d U .
O23 O -0.1549(10) 0.7425(7) 0.7287(5) 0.026(3) Uani 1 1 d . .
O24 O -0.0446(12) 0.8208(8) 0.8384(6) 0.035(4) Uani 1 1 d . .
O25 O 1.0104(11) 0.1862(7) 0.7287(6) 0.034(4) Uani 1 1 d . .
O26 O 0.4445(9) 0.5140(6) 0.7979(5) 0.018(3) Uani 1 1 d . .
O27 O -0.1040(12) 0.8506(7) 0.7368(6) 0.033(4) Uani 1 1 d . .
O28 O 0.4528(11) 0.1218(7) 0.8180(5) 0.026(3) Uani 1 1 d . .
O29 O 0.3498(12) 0.7898(8) 0.6036(6) 0.035(4) Uani 1 1 d . .
O30 O 0.2843(12) 0.9216(7) 0.7265(7) 0.036(4) Uani 1 1 d . .
O31 O 0.7409(9) 0.2049(6) 0.8482(5) 0.018(3) Uani 1 1 d . .
O32 O 0.2854(11) 0.1910(8) 0.8591(6) 0.038(4) Uani 1 1 d . .
O33 O 0.6333(11) 0.4399(7) 0.7057(5) 0.026(3) Uani 1 1 d U .
O34 O 0.5211(11) 0.3339(7) 0.6896(5) 0.027(3) Uani 1 1 d . .
O35 O 0.8160(10) 0.2381(7) 0.7393(5) 0.023(3) Uani 1 1 d . .
O36 O 0.4834(11) 0.4813(8) 0.6277(6) 0.032(4) Uani 1 1 d . .
O37 O 0.3648(11) 0.9147(7) 0.5811(5) 0.028(3) Uani 1 1 d U .
O38 O 0.0596(9) 0.7673(6) 0.6970(5) 0.015(3) Uani 1 1 d U .
O39 O -0.2507(12) 0.8512(8) 0.6593(6) 0.038(4) Uani 1 1 d . .
O40 O 0.1398(11) 0.8053(6) 0.5819(5) 0.024(3) Uani 1 1 d U .
O41 O -0.0288(11) 0.7162(7) 0.8142(5) 0.026(3) Uani 1 1 d . .
O42 O 0.5602(11) 0.6258(7) 0.7620(6) 0.026(3) Uani 1 1 d . .
O43 O 0.4043(10) 0.4493(6) 0.7359(5) 0.018(3) Uani 1 1 d U .
O44 O 0.3552(13) 0.8121(8) 0.7997(6) 0.041(4) Uani 1 1 d . .
O45 O 0.2049(11) 0.8624(6) 0.6583(5) 0.020(3) Uani 1 1 d . .
O46 O 0.5966(10) 0.2143(7) 0.7733(5) 0.023(3) Uani 1 1 d . .
O47 O 0.1307(11) 0.8203(7) 0.7670(5) 0.026(3) Uani 1 1 d . .
O48 O 0.8634(11) 0.1985(7) 0.6553(5) 0.026(3) Uani 1 1 d U .
O49 O 0.5503(12) 0.1728(8) 0.9967(6) 0.036(4) Uani 1 1 d . .
O50 O 0.3313(10) 0.6243(6) 0.7913(5) 0.020(3) Uani 1 1 d U .
O51 O -0.0291(11) 0.8918(6) 0.6310(5) 0.024(3) Uani 1 1 d U .
O52 O -0.0218(10) 0.6696(7) 0.6856(5) 0.023(3) Uani 1 1 d . .
O53 O 0.3043(11) 0.5542(6) 0.7240(5) 0.022(3) Uani 1 1 d . .
O54 O 0.1769(10) 0.6989(6) 0.8422(5) 0.022(3) Uani 1 1 d U .
O55 O 0.1712(10) 0.4477(7) 0.7689(6) 0.030(3) Uani 1 1 d . .
O56 O 1.1378(13) 0.2833(9) 0.7237(7) 0.051(5) Uani 1 1 d . .
O57 O 0.3940(10) 0.2347(7) 0.7488(5) 0.025(3) Uani 1 1 d U .
O58 O 0.6731(11) 0.1070(7) 0.9352(6) 0.028(3) Uani 1 1 d . .
O59 O 0.4375(11) 0.2622(8) 0.6345(6) 0.032(4) Uani 1 1 d . .
O60 O 0.1939(9) 0.6870(6) 0.6425(5) 0.018(3) Uani 1 1 d U .
O61 O 0.6622(10) 0.2548(6) 0.6540(5) 0.021(3) Uani 1 1 d . .
O62 O 0.3221(10) 0.4006(7) 0.8447(5) 0.026(3) Uani 1 1 d . .
O63 O 0.6586(11) 0.0867(7) 0.8425(6) 0.031(3) Uani 1 1 d . .
O64 O 0.8612(12) 0.3080(8) 0.8636(6) 0.039(4) Uani 1 1 d . .
O65 O 0.5196(9) 0.5505(6) 0.6985(5) 0.017(3) Uani 1 1 d . .
O66 O 0.4179(10) 0.6701(6) 0.6781(5) 0.020(3) Uani 1 1 d U .
O67 O 0.2567(12) 0.4919(8) 0.6514(6) 0.040(4) Uani 1 1 d . .
O68 O -0.1323(11) 0.6181(7) 0.7952(6) 0.030(3) Uani 1 1 d . .
O69 O 0.0069(14) 0.7117(8) 0.9221(6) 0.043(4) Uani 1 1 d . .
O70 O 0.1019(11) 0.9173(7) 0.7983(6) 0.028(3) Uani 1 1 d . .
O71 O 0.3809(11) 0.6012(7) 0.6113(5) 0.024(3) Uani 1 1 d . .
O72 O 0.0921(10) 0.6351(6) 0.7756(5) 0.022(3) Uani 1 1 d U .
O73 O 0.3117(15) 0.9086(8) 0.8395(7) 0.052(5) Uani 1 1 d . .
O74 O -0.1219(12) 0.9443(7) 0.7873(6) 0.036(4) Uani 1 1 d U .
O75 O 0.5545(13) 0.0334(8) 0.7761(7) 0.044(4) Uani 1 1 d U .
O76 O 0.5516(11) 0.3994(6) 0.8191(5) 0.024(3) Uani 1 1 d . .
O77 O 0.9386(13) 0.3459(8) 0.7444(6) 0.039(4) Uani 1 1 d U .
O78 O 0.8137(12) 0.0124(8) 0.9130(7) 0.044(4) Uani 1 1 d . .
O79 O 0.1648(12) 0.8043(7) 0.8678(6) 0.030(3) Uani 1 1 d . .
O80 O 0.0321(12) 0.7052(8) 0.5690(6) 0.038(4) Uani 1 1 d . .
O81 O 0.3054(12) 0.8746(8) 0.4985(6) 0.038(4) Uani 1 1 d . .
O82 O 0.4394(12) 0.8580(8) 0.6813(6) 0.041(4) Uani 1 1 d . .
O83 O 0.2992(11) 0.5825(7) 0.9055(5) 0.031(4) Uani 1 1 d . .
O84 O 0.3078(13) 0.5415(11) 0.9972(6) 0.067(7) Uani 1 1 d . .
O85 O 0.5301(12) 0.7149(8) 0.5665(6) 0.038(4) Uani 1 1 d . .
O86 O 0.6338(17) 0.7462(12) 0.4890(8) 0.078(6) Uani 1 1 d U .
O87 O 0.7245(13) 0.4901(8) 0.5888(6) 0.041(4) Uani 1 1 d . .
O88 O 0.745(2) 0.5575(14) 0.5057(11) 0.104(8) Uani 1 1 d U .
O89 O 0.4886(12) 0.3851(7) 0.9318(6) 0.029(3) Uani 1 1 d . .
O90 O 0.4257(16) 0.3981(10) 1.0122(7) 0.063(6) Uani 1 1 d . .
N1 N 0.2619(14) 0.0401(10) 0.8302(10) 0.062(5) Uani 1 1 d DU .
H1C H 0.3164 0.0642 0.8283 0.074 Uiso 1 1 calc R .
H1D H 0.2757 0.0030 0.8280 0.074 Uiso 1 1 calc R .
N2 N 0.1142(13) 0.1163(7) 0.8412(6) 0.020(3) Uani 1 1 d DU .
H2C H 0.1602 0.1448 0.8399 0.024 Uiso 1 1 calc R .
H2D H 0.0428 0.1233 0.8452 0.024 Uiso 1 1 calc R .
N3 N 0.0720(19) 0.0216(11) 0.8365(10) 0.070(5) Uani 1 1 d DU .
H3A H 0.0026 0.0336 0.8390 0.084 Uiso 1 1 calc R .
H3B H 0.0893 -0.0150 0.8339 0.084 Uiso 1 1 calc R .
C1 C 0.0643(14) 0.5720(10) 0.9121(7) 0.024(4) Uani 1 1 d D .
H1A H 0.0072 0.6043 0.9122 0.028 Uiso 1 1 calc R .
H1B H 0.0282 0.5344 0.9122 0.028 Uiso 1 1 calc R .
C2 C 0.130(2) 0.5571(17) 0.9622(10) 0.070(9) Uani 1 1 d DU .
H2A H 0.1031 0.5862 0.9817 0.084 Uiso 1 1 calc R .
H2B H 0.1087 0.5150 0.9872 0.084 Uiso 1 1 calc R .
C3 C 0.2546(18) 0.5584(12) 0.9560(9) 0.034(5) Uani 1 1 d . .
C4 C 0.3310(15) 0.7180(11) 0.5168(8) 0.032(5) Uani 1 1 d D .
H4A H 0.3175 0.6799 0.5090 0.039 Uiso 1 1 calc R .
H4B H 0.2669 0.7466 0.5076 0.039 Uiso 1 1 calc R .
C5 C 0.4379(13) 0.7492(13) 0.4827(8) 0.045(7) Uani 1 1 d D .
H5A H 0.4249 0.7947 0.4687 0.054 Uiso 1 1 calc R .
H5B H 0.4537 0.7354 0.4503 0.054 Uiso 1 1 calc R .
C6 C 0.5415(15) 0.7353(13) 0.5145(9) 0.047(7) Uani 1 1 d D .
C7 C 0.6014(19) 0.4043(12) 0.5584(9) 0.043(6) Uani 1 1 d D .
H7A H 0.6367 0.3651 0.5565 0.051 Uiso 1 1 calc R .
H7B H 0.5232 0.4045 0.5521 0.051 Uiso 1 1 calc R .
C8 C 0.661(3) 0.4604(15) 0.5140(13) 0.093(12) Uani 1 1 d DU .
H8A H 0.7200 0.4448 0.4922 0.112 Uiso 1 1 calc R .
H8B H 0.6075 0.4845 0.4887 0.112 Uiso 1 1 calc R .
C9 C 0.711(3) 0.5037(17) 0.5379(10) 0.077(12) Uani 1 1 d . .
C10 C 0.3415(18) 0.2864(10) 0.9523(9) 0.031(5) Uani 1 1 d . .
H10A H 0.2694 0.2787 0.9425 0.037 Uiso 1 1 calc R .
H10B H 0.3750 0.2461 0.9727 0.037 Uiso 1 1 calc R .
C11 C 0.326(3) 0.3282(15) 0.9885(13) 0.068(9) Uani 1 1 d . .
H11A H 0.2557 0.3522 0.9817 0.081 Uiso 1 1 calc R .
H11B H 0.3193 0.3016 1.0278 0.081 Uiso 1 1 calc R .
C12 C 0.420(2) 0.3734(12) 0.9773(9) 0.041(6) Uani 1 1 d . .
C13 C 0.1540(16) 0.0605(10) 0.8368(14) 0.075(6) Uani 1 1 d DU .
O1W O 0.5233(11) 0.5215(8) 0.8988(6) 0.035(4) Uani 1 1 d . .
O2W O -0.345(2) 0.6471(11) 0.8795(8) 0.086(8) Uani 1 1 d . .
O3W O 0.0079(13) 0.4354(9) 0.8811(7) 0.051(5) Uani 1 1 d . .
O4W O 0.579(3) 0.7605(15) 0.7606(12) 0.126(11) Uani 1 1 d . .
O5W O 0.7840(14) 0.4881(9) 0.8943(7) 0.051(5) Uani 1 1 d . .
O6W O 0.1535(13) 0.3152(9) 0.8381(7) 0.052(5) Uani 1 1 d . .
O7W O 0.7245(17) 0.6782(13) 0.6676(8) 0.087(9) Uani 1 1 d . .
O8W O 0.2427(14) 1.1587(10) 0.7087(8) 0.059(5) Uani 1 1 d . .
O9W O 0.689(5) 0.275(3) 1.046(3) 0.13(2) Uiso 0.50 1 d P .
O10W O 0.4629(19) 0.9879(13) 0.4738(10) 0.095(8) Uani 1 1 d U .
O11W O 0.813(2) 0.7198(12) 0.4020(9) 0.097(7) Uani 1 1 d U .
O12W O 0.700(2) 0.1235(14) 0.6192(9) 0.114(10) Uani 1 1 d . .
O13W O -0.0938(17) 0.4843(11) 0.7681(9) 0.082(5) Uani 1 1 d U .
O14W O 0.291(2) 0.3767(15) 0.6028(12) 0.119(10) Uani 1 1 d U .
O15W O -0.053(3) 1.1900(16) 0.5480(12) 0.127(10) Uani 1 1 d U .
O16W O 0.880(3) 0.5831(17) 0.6383(15) 0.133(14) Uani 0.85 1 d P .
O17W O 0.824(2) 0.8712(16) 0.4061(12) 0.130(11) Uani 1 1 d U .
O18W O 0.206(3) 1.035(2) 0.4632(16) 0.130(13) Uani 0.80 1 d PU .
O19W O 0.466(3) -0.064(2) 0.9030(15) 0.116(13) Uiso 0.75 1 d P .
O20W O 0.871(3) 0.132(2) 1.0473(15) 0.113(12) Uiso 0.75 1 d P .
O21W O 0.115(4) 0.590(2) 0.5728(19) 0.130(16) Uani 0.65 1 d PU .
O22W O 0.523(4) 0.786(3) 0.902(2) 0.144(18) Uiso 0.65 1 d P .
O23W O -0.016(3) 0.717(2) 0.4845(17) 0.134(15) Uiso 0.75 1 d P .
O24W O 0.777(4) -0.171(3) 0.919(2) 0.108(17) Uiso 0.50 1 d P .
O25W O 1.028(4) 0.076(2) 1.0085(19) 0.138(16) Uiso 0.70 1 d P .
O26W O 0.635(4) -0.063(3) 0.710(2) 0.126(17) Uani 0.60 1 d PU .
O27W O 0.635(5) 0.920(3) 0.307(3) 0.13(2) Uiso 0.50 1 d P 1
O28W O 0.566(4) 0.892(3) 0.361(2) 0.129(18) Uani 0.60 1 d PU 2
O29W O 0.781(3) 0.786(2) 0.5440(17) 0.134(15) Uiso 0.75 1 d P .
O30W O 0.865(4) 0.661(2) 0.5280(19) 0.130(16) Uani 0.65 1 d PU .

loop_
_atom_site_aniso_label
_atom_site_aniso_U_11
_atom_site_aniso_U_22
_atom_site_aniso_U_33
_atom_site_aniso_U_23
_atom_site_aniso_U_13
_atom_site_aniso_U_12
W1 0.0166(4) 0.0129(4) 0.0244(4) -0.0068(3) 0.0018(3) 0.0010(3)
W2 0.0164(4) 0.0133(4) 0.0196(4) -0.0070(3) 0.0003(3) 0.0031(3)
W3 0.0185(4) 0.0114(4) 0.0180(4) -0.0062(3) 0.0005(3) 0.0009(3)
W4 0.0241(4) 0.0154(5) 0.0215(4) -0.0092(3) -0.0028(3) 0.0039(3)
W5 0.0202(4) 0.0168(5) 0.0241(4) -0.0043(3) 0.0004(3) 0.0023(3)
W6 0.0230(4) 0.0179(5) 0.0231(4) -0.0075(3) -0.0026(3) 0.0032(3)
W7 0.0204(4) 0.0178(5) 0.0303(4) -0.0099(4) 0.0033(3) -0.0003(3)
W8 0.0211(4) 0.0184(5) 0.0284(4) -0.0119(4) -0.0012(3) 0.0009(3)
W9 0.0233(4) 0.0197(5) 0.0292(4) -0.0129(4) 0.0028(3) 0.0019(3)
W10 0.0394(5) 0.0161(5) 0.0209(4) -0.0079(3) 0.0005(3) 0.0084(4)
W11 0.0310(4) 0.0161(5) 0.0252(4) -0.0035(3) -0.0011(3) 0.0034(4)
W12 0.0230(4) 0.0209(5) 0.0294(5) -0.0069(4) -0.0037(3) 0.0071(4)
W13 0.0328(4) 0.0143(5) 0.0235(4) -0.0033(3) 0.0034(3) 0.0033(4)
W14 0.0347(5) 0.0155(5) 0.0290(5) -0.0093(4) 0.0009(4) 0.0079(4)
W15 0.0281(4) 0.0146(5) 0.0374(5) -0.0061(4) -0.0044(4) 0.0050(4)
W16 0.0243(4) 0.0154(5) 0.0415(5) -0.0140(4) -0.0012(4) -0.0005(4)
W17 0.0230(4) 0.0185(5) 0.0400(5) -0.0142(4) 0.0011(3) 0.0050(4)
W18 0.0330(5) 0.0196(5) 0.0433(5) -0.0135(4) 0.0017(4) -0.0019(4)
W19 0.0378(5) 0.0133(5) 0.0291(5) -0.0031(4) 0.0008(4) 0.0052(4)
W20 0.0283(4) 0.0228(5) 0.0370(5) -0.0102(4) -0.0074(4) 0.0008(4)
W21 0.0223(4) 0.0258(5) 0.0407(5) -0.0133(4) -0.0018(4) -0.0034(4)
W22 0.0392(5) 0.0209(5) 0.0385(5) -0.0165(4) -0.0070(4) 0.0063(4)
Sn1 0.0216(6) 0.0133(7) 0.0181(6) -0.0046(5) 0.0011(5) 0.0046(5)
Sn2 0.0240(7) 0.0147(7) 0.0181(7) -0.0050(5) 0.0001(5) 0.0028(6)
Sn3 0.0302(7) 0.0165(8) 0.0228(7) -0.0101(6) 0.0034(5) 0.0036(6)
Sn4 0.0251(7) 0.0146(8) 0.0205(7) -0.0058(6) 0.0013(5) 0.0025(6)
As1 0.0234(9) 0.0112(11) 0.0214(10) -0.0075(8) -0.0001(7) 0.0018(8)
As2 0.0181(9) 0.0133(11) 0.0254(10) -0.0083(8) -0.0013(7) 0.0023(8)
K1 0.028(2) 0.023(3) 0.064(3) -0.023(3) 0.001(2) -0.002(2)
K2 0.049(3) 0.045(4) 0.064(4) -0.018(3) 0.006(3) 0.004(3)
K3 0.102(5) 0.054(5) 0.049(4) -0.008(3) -0.019(4) 0.015(4)
K4 0.052(3) 0.035(4) 0.084(4) -0.013(3) -0.020(3) 0.020(3)
K5 0.055(4) 0.104(6) 0.133(6) -0.087(5) -0.018(4) 0.006(4)
K6 0.044(6) 0.070(10) 0.113(11) -0.060(9) 0.003(7) -0.013(7)
K7 0.055(10) 0.056(13) 0.106(16) -0.051(12) -0.015(11) 0.014(9)
K8 0.062(6) 0.038(6) 0.145(10) -0.028(6) -0.025(6) 0.000(5)
Na1 0.037(7) 0.066(11) 0.031(7) -0.024(7) -0.002(5) -0.005(7)
Na2 0.092(8) 0.101(9) 0.126(9) -0.032(7) -0.002(7) -0.019(7)
Na3 0.057(7) 0.049(8) 0.125(11) -0.040(8) 0.016(7) -0.005(6)
Na4 0.097(10) 0.063(10) 0.140(13) -0.031(9) -0.024(9) -0.014(9)
Na5 0.081(9) 0.106(13) 0.098(10) -0.046(9) -0.004(8) 0.002(9)
Na6 0.061(7) 0.027(6) 0.100(9) -0.002(6) -0.055(6) 0.011(5)
Na7 0.073(8) 0.034(7) 0.126(11) -0.010(7) -0.051(7) -0.006(6)
Na8 0.040(5) 0.036(6) 0.050(6) -0.019(5) -0.003(4) -0.004(4)
Na9 0.116(12) 0.087(12) 0.079(11) -0.032(9) -0.007(9) -0.006(9)
Na10 0.028(4) 0.034(6) 0.063(6) -0.031(5) -0.003(4) 0.007(4)
Na11 0.028(4) 0.035(6) 0.037(5) -0.013(4) -0.003(4) 0.001(4)
O1 0.028(7) 0.027(9) 0.029(8) -0.012(7) -0.009(6) 0.007(6)
O2 0.032(6) 0.016(7) 0.032(6) -0.003(5) -0.003(5) -0.008(5)
O3 0.020(7) 0.026(9) 0.042(9) -0.010(7) 0.004(6) 0.007(6)
O4 0.020(7) 0.023(9) 0.050(9) -0.019(7) 0.004(6) -0.005(6)
O5 0.028(7) 0.011(8) 0.039(8) -0.003(6) -0.017(6) 0.005(6)
O6 0.034(6) 0.022(7) 0.044(7) -0.010(6) -0.001(5) 0.015(6)
O7 0.031(7) 0.008(8) 0.033(8) -0.009(6) 0.004(6) 0.003(6)
O8 0.043(9) 0.027(9) 0.031(8) -0.006(7) -0.010(7) -0.001(7)
O9 0.045(9) 0.024(9) 0.037(9) -0.008(7) -0.005(7) -0.010(8)
O10 0.050(10) 0.034(11) 0.060(11) -0.009(9) -0.005(8) 0.011(9)
O11 0.046(9) 0.024(9) 0.026(8) -0.011(7) 0.008(6) 0.002(7)
O12 0.016(6) 0.006(7) 0.037(8) -0.009(6) 0.012(5) -0.001(5)
O13 0.030(7) 0.022(9) 0.034(8) -0.018(7) 0.005(6) 0.004(6)
O14 0.031(6) 0.036(8) 0.033(7) -0.022(6) 0.007(5) 0.009(6)
O15 0.024(7) 0.013(8) 0.034(8) -0.002(6) -0.001(6) 0.004(6)
O16 0.016(6) 0.024(9) 0.047(9) -0.018(7) -0.002(6) 0.008(6)
O17 0.018(6) 0.028(9) 0.035(8) -0.014(7) -0.001(6) -0.010(6)
O18 0.042(8) 0.011(8) 0.033(8) -0.012(6) 0.002(6) 0.004(7)
O19 0.024(7) 0.021(9) 0.041(9) -0.003(7) -0.011(6) 0.004(6)
O20 0.029(6) 0.012(6) 0.031(6) -0.008(5) 0.002(5) 0.006(5)
O21 0.047(9) 0.035(11) 0.047(10) -0.012(8) -0.007(8) -0.009(8)
O22 0.048(7) 0.031(8) 0.061(8) -0.018(6) 0.000(6) -0.010(6)
O23 0.020(7) 0.026(9) 0.031(8) -0.006(7) -0.004(6) 0.003(6)
O24 0.033(8) 0.037(10) 0.038(9) -0.022(8) 0.013(7) 0.001(7)
O25 0.025(7) 0.023(9) 0.052(10) -0.016(7) 0.006(7) 0.001(7)
O26 0.015(6) 0.016(8) 0.022(7) -0.006(6) -0.002(5) 0.005(6)
O27 0.042(9) 0.029(10) 0.033(8) -0.017(7) -0.003(7) -0.003(7)
O28 0.027(7) 0.017(8) 0.027(7) 0.002(6) -0.003(6) 0.002(6)
O29 0.040(8) 0.040(11) 0.026(8) -0.012(7) -0.009(6) 0.013(8)
O30 0.033(8) 0.024(9) 0.061(10) -0.028(8) -0.003(7) 0.003(7)
O31 0.012(6) 0.014(8) 0.029(7) -0.009(6) -0.002(5) 0.007(5)
O32 0.020(7) 0.036(10) 0.053(10) -0.012(8) 0.012(7) -0.005(7)
O33 0.026(6) 0.021(7) 0.031(6) -0.015(5) 0.005(5) 0.010(5)
O34 0.032(7) 0.030(9) 0.024(7) -0.019(7) 0.010(6) -0.002(7)
O35 0.012(6) 0.025(9) 0.032(8) -0.012(6) 0.008(5) -0.009(6)
O36 0.032(8) 0.041(10) 0.032(8) -0.024(7) -0.012(6) 0.021(7)
O37 0.035(6) 0.015(7) 0.024(6) 0.004(5) 0.007(5) -0.004(5)
O38 0.017(4) 0.009(5) 0.017(4) -0.004(4) 0.002(3) 0.006(4)
O39 0.032(8) 0.044(11) 0.033(9) -0.010(8) -0.003(6) 0.013(8)
O40 0.035(6) 0.011(6) 0.020(6) -0.001(5) -0.002(5) 0.008(5)
O41 0.032(7) 0.015(8) 0.032(8) -0.011(6) -0.001(6) 0.001(6)
O42 0.027(7) 0.014(8) 0.042(8) -0.016(7) -0.013(6) 0.006(6)
O43 0.026(6) 0.006(6) 0.024(6) -0.004(5) -0.010(5) 0.007(5)
O44 0.047(9) 0.020(9) 0.048(10) -0.007(8) 0.006(8) 0.005(8)
O45 0.032(7) 0.006(7) 0.019(7) -0.003(5) -0.003(5) 0.004(6)
O46 0.025(7) 0.016(8) 0.028(7) -0.009(6) 0.001(6) -0.004(6)
O47 0.030(7) 0.034(9) 0.022(7) -0.018(7) -0.007(6) 0.011(7)
O48 0.028(5) 0.017(5) 0.033(5) -0.009(4) -0.003(4) -0.001(4)
O49 0.040(8) 0.032(10) 0.034(8) -0.011(7) -0.003(7) 0.004(7)
O50 0.027(6) 0.017(6) 0.011(5) 0.004(5) -0.006(5) 0.001(5)
O51 0.034(6) 0.013(6) 0.024(6) -0.006(5) -0.008(5) 0.017(5)
O52 0.024(7) 0.018(8) 0.025(7) -0.005(6) -0.004(5) 0.008(6)
O53 0.029(7) 0.009(7) 0.032(8) -0.011(6) -0.005(6) 0.003(6)
O54 0.025(5) 0.013(5) 0.023(5) -0.002(4) 0.000(4) 0.000(4)
O55 0.021(7) 0.038(10) 0.037(8) -0.020(7) -0.001(6) -0.004(7)
O56 0.034(9) 0.048(12) 0.066(12) -0.014(9) 0.002(8) -0.016(9)
O57 0.024(6) 0.027(7) 0.030(6) -0.021(5) 0.001(5) 0.010(5)
O58 0.035(8) 0.018(8) 0.032(8) -0.010(6) -0.005(6) 0.017(7)
O59 0.020(7) 0.036(10) 0.046(9) -0.020(8) -0.006(6) -0.001(7)
O60 0.015(5) 0.008(6) 0.029(6) -0.005(5) 0.007(5) -0.001(5)
O61 0.019(6) 0.009(7) 0.036(8) -0.011(6) 0.001(6) -0.002(6)
O62 0.025(7) 0.022(9) 0.033(8) -0.016(7) 0.003(6) 0.009(6)
O63 0.027(7) 0.014(8) 0.050(9) -0.011(7) 0.000(6) -0.001(6)
O64 0.040(9) 0.034(10) 0.035(9) -0.003(7) 0.000(7) 0.005(8)
O65 0.015(6) 0.023(8) 0.010(6) -0.003(5) 0.004(5) 0.010(6)
O66 0.029(6) 0.008(6) 0.024(6) -0.005(5) -0.006(5) 0.002(5)
O67 0.038(9) 0.052(12) 0.045(9) -0.032(9) -0.016(7) 0.008(8)
O68 0.032(8) 0.013(8) 0.048(9) -0.019(7) 0.010(7) -0.009(6)
O69 0.060(10) 0.033(10) 0.025(8) -0.004(7) 0.012(7) 0.012(8)
O70 0.038(8) 0.025(9) 0.031(8) -0.021(7) -0.004(6) 0.001(7)
O71 0.035(8) 0.016(8) 0.023(7) -0.010(6) -0.003(6) 0.007(6)
O72 0.023(6) 0.011(6) 0.024(6) 0.003(5) 0.000(5) 0.006(5)
O73 0.075(12) 0.033(11) 0.067(12) -0.037(9) -0.024(10) 0.013(9)
O74 0.039(7) 0.021(7) 0.043(7) -0.007(6) 0.000(6) 0.010(6)
O75 0.045(7) 0.030(8) 0.059(8) -0.021(6) 0.000(6) -0.010(6)
O76 0.034(7) 0.015(8) 0.021(7) -0.005(6) 0.005(6) -0.006(6)
O77 0.051(7) 0.028(7) 0.046(7) -0.020(6) -0.016(6) 0.013(6)
O78 0.036(9) 0.024(10) 0.057(11) -0.001(8) 0.002(8) 0.014(7)
O79 0.041(8) 0.018(8) 0.028(8) -0.002(6) -0.007(6) 0.003(7)
O80 0.038(8) 0.041(11) 0.039(9) -0.024(8) 0.008(7) -0.004(8)
O81 0.045(9) 0.036(10) 0.025(8) -0.003(7) 0.006(7) 0.003(8)
O82 0.031(8) 0.050(12) 0.046(10) -0.027(9) 0.009(7) -0.007(8)
O83 0.031(8) 0.037(10) 0.015(7) 0.004(6) 0.004(6) -0.009(7)
O84 0.039(9) 0.12(2) 0.015(8) 0.004(10) -0.006(7) 0.010(11)
O85 0.040(9) 0.042(11) 0.025(8) -0.004(7) 0.008(7) -0.005(8)
O86 0.066(9) 0.101(11) 0.065(9) -0.023(8) -0.009(7) -0.010(8)
O87 0.053(10) 0.031(10) 0.030(9) -0.001(7) 0.006(7) -0.008(8)
O88 0.111(11) 0.095(12) 0.095(11) -0.019(8) -0.005(9) -0.018(9)
O89 0.041(8) 0.019(8) 0.036(8) -0.022(7) -0.004(7) 0.006(7)
O90 0.083(13) 0.063(15) 0.057(12) -0.050(11) 0.037(10) -0.029(11)
N1 0.042(9) 0.030(10) 0.108(11) -0.017(9) -0.007(9) -0.007(8)
N2 0.021(4) 0.017(4) 0.026(4) -0.011(3) -0.001(3) -0.003(3)
N3 0.069(10) 0.045(10) 0.101(11) -0.029(9) -0.013(10) 0.010(9)
C1 0.020(9) 0.015(11) 0.033(11) -0.010(9) 0.011(8) 0.007(8)
C2 0.063(11) 0.081(13) 0.059(11) -0.018(9) 0.001(8) 0.000(9)
C3 0.031(11) 0.046(16) 0.027(12) -0.019(11) 0.009(9) -0.005(11)
C4 0.039(12) 0.042(15) 0.028(12) -0.028(11) -0.003(9) 0.002(11)
C5 0.036(12) 0.07(2) 0.031(13) -0.023(13) -0.013(10) 0.016(13)
C6 0.040(13) 0.07(2) 0.038(14) -0.032(14) 0.021(11) -0.035(14)
C7 0.037(13) 0.060(19) 0.038(14) -0.029(13) 0.003(10) 0.003(13)
C8 0.100(14) 0.094(15) 0.090(14) -0.036(10) -0.013(9) -0.009(9)
C9 0.13(3) 0.08(3) 0.021(14) -0.006(14) -0.003(15) -0.06(2)
C10 0.036(12) 0.008(11) 0.046(14) -0.006(10) -0.003(10) 0.003(9)
C11 0.07(2) 0.06(2) 0.08(2) -0.048(18) 0.029(17) -0.020(17)
C12 0.067(16) 0.032(15) 0.014(11) -0.001(10) 0.018(10) -0.012(13)
C13 0.058(11) 0.056(11) 0.096(12) -0.008(11) -0.001(11) -0.009(10)
O1W 0.031(8) 0.051(11) 0.026(8) -0.019(7) 0.001(6) 0.002(8)
O2W 0.17(2) 0.058(16) 0.038(11) -0.024(11) 0.004(13) -0.013(16)
O3W 0.033(9) 0.067(14) 0.065(12) -0.040(10) 0.005(8) -0.004(9)
O4W 0.15(3) 0.12(3) 0.10(2) -0.043(19) -0.035(19) 0.05(2)
O5W 0.052(10) 0.055(13) 0.035(9) -0.004(9) -0.003(8) 0.008(9)
O6W 0.041(9) 0.039(12) 0.068(12) -0.004(9) -0.011(8) -0.009(9)
O7W 0.063(13) 0.14(2) 0.058(12) -0.032(14) 0.010(10) -0.069(15)
O8W 0.046(10) 0.069(15) 0.064(12) -0.026(11) -0.003(9) -0.001(10)
O10W 0.090(10) 0.086(11) 0.091(10) -0.011(8) 0.011(8) -0.014(9)
O11W 0.126(11) 0.086(11) 0.073(10) -0.035(8) 0.030(8) 0.017(9)
O12W 0.14(2) 0.14(3) 0.075(16) -0.049(17) -0.073(16) 0.06(2)
O13W 0.060(8) 0.068(9) 0.097(9) -0.006(8) -0.010(8) 0.021(8)
O14W 0.127(13) 0.118(13) 0.111(12) -0.040(9) -0.005(9) -0.013(9)
O15W 0.141(13) 0.122(14) 0.121(13) -0.051(9) 0.003(9) 0.013(9)
O16W 0.12(3) 0.11(3) 0.17(3) -0.02(3) -0.10(2) 0.01(2)
O17W 0.122(13) 0.132(14) 0.134(13) -0.037(9) -0.020(9) -0.014(9)
O18W 0.123(15) 0.119(16) 0.133(15) -0.026(10) -0.012(10) 0.005(10)
O21W 0.131(19) 0.130(19) 0.131(18) -0.046(11) -0.021(10) 0.009(10)
O26W 0.123(19) 0.128(19) 0.129(19) -0.046(11) -0.015(10) 0.001(10)
O28W 0.128(19) 0.13(2) 0.136(19) -0.047(11) -0.028(10) -0.002(10)
O30W 0.121(18) 0.132(19) 0.130(18) -0.036(11) -0.016(10) -0.013(10)

loop_
_atom_type_symbol
_atom_type_description
_atom_type_scat_dispersion_real
_atom_type_scat_dispersion_imag
_atom_type_scat_source
C C 0.0033 0.0016 'International Tables Vol C Tables 4.2.6.8 and 6.1.1.4'
H H 0.0000 0.0000 'International Tables Vol C Tables 4.2.6.8 and 6.1.1.4'
N N 0.0061 0.0033 'International Tables Vol C Tables 4.2.6.8 and 6.1.1.4'
O O 0.0106 0.0060 'International Tables Vol C Tables 4.2.6.8 and 6.1.1.4'
As As 0.0499 2.0058 'International Tables Vol C Tables 4.2.6.8 and 6.1.1.4'
Sn Sn -0.6537 1.4246 'International Tables Vol C Tables 4.2.6.8 and 6.1.1.4'
W W -0.8490 6.8722 'International Tables Vol C Tables 4.2.6.8 and 6.1.1.4'
K K 0.2009 0.2494 'International Tables Vol C Tables 4.2.6.8 and 6.1.1.4'
Na Na 0.0362 0.0249 'International Tables Vol C Tables 4.2.6.8 and 6.1.1.4'

loop_
_geom_angle_atom_site_label_1
_geom_angle_atom_site_label_2
_geom_angle_atom_site_label_3
_geom_angle
_geom_angle_site_symmetry_1
_geom_angle_site_symmetry_3
O55 W1 O62 101.1(7) . .
O55 W1 O12 101.0(6) . .
O62 W1 O12 101.6(6) . .
O55 W1 O53 93.8(6) . .
O62 W1 O53 158.7(5) . .
O12 W1 O53 90.2(5) . .
O55 W1 O43 95.0(5) . .
O62 W1 O43 88.2(5) . .
O12 W1 O43 159.1(5) . .
O53 W1 O43 75.3(5) . .
O55 W1 O26 164.8(5) . .
O62 W1 O26 89.1(5) . .
O12 W1 O26 87.7(5) . .
O53 W1 O26 73.6(5) . .
O43 W1 O26 73.9(5) . .
O55 W1 W4 84.1(4) . .
O62 W1 W4 126.8(4) . .
O12 W1 W4 129.6(4) . .
O53 W1 W4 39.4(4) . .
O43 W1 W4 38.8(3) . .
O26 W1 W4 80.8(3) . .
O55 W1 K1 54.5(5) . .
O62 W1 K1 75.5(4) . .
O12 W1 K1 153.0(4) . .
O53 W1 K1 101.6(4) . .
O43 W1 K1 47.3(3) . .
O26 W1 K1 118.8(3) . .
W4 W1 K1 65.00(9) . .
O55 W1 K4 48.5(5) . .
O62 W1 K4 148.9(4) . .
O12 W1 K4 81.7(4) . .
O53 W1 K4 49.7(4) . .
O43 W1 K4 99.4(3) . .
O26 W1 K4 122.0(3) . .
W4 W1 K4 64.46(11) . .
K1 W1 K4 87.58(14) . .
O17 W2 O76 100.2(6) . .
O17 W2 O33 100.9(6) . .
O76 W2 O33 101.2(6) . .
O17 W2 O65 94.8(6) . .
O76 W2 O65 158.6(5) . .
O33 W2 O65 90.7(6) . .
O17 W2 O26 95.6(6) . .
O76 W2 O26 89.5(6) . .
O33 W2 O26 158.3(5) . .
O65 W2 O26 73.8(5) . .
O17 W2 O43 166.9(6) . .
O76 W2 O43 88.6(5) . .
O33 W2 O43 86.8(5) . .
O65 W2 O43 74.3(5) . .
O26 W2 O43 74.6(5) . .
O17 W2 W3 86.4(5) . .
O76 W2 W3 127.4(4) . .
O33 W2 W3 128.9(4) . .
O65 W2 W3 38.1(3) . .
O26 W2 W3 37.9(4) . .
O43 W2 W3 80.5(3) . .
O17 W2 K7 59.5(5) . .
O76 W2 K7 40.7(5) . .
O33 W2 K7 106.2(5) . .
O65 W2 K7 151.1(5) . .
O26 W2 K7 94.3(4) . .
O43 W2 K7 128.8(4) . .
W3 W2 K7 120.3(3) . .
O42 W3 O50 100.9(6) . .
O42 W3 O66 101.5(6) . .
O50 W3 O66 100.5(6) . .
O42 W3 O26 92.8(6) . .
O50 W3 O26 89.8(5) . .
O66 W3 O26 160.4(5) . .
O42 W3 O65 94.6(6) . .
O50 W3 O65 157.7(5) . .
O66 W3 O65 91.9(5) . .
O26 W3 O65 73.5(5) . .
O42 W3 O53 165.6(6) . .
O50 W3 O53 86.7(5) . .
O66 W3 O53 88.9(5) . .
O26 W3 O53 74.9(5) . .
O65 W3 O53 75.1(5) . .
O42 W3 W2 84.5(4) . .
O50 W3 W2 128.1(4) . .
O66 W3 W2 129.3(4) . .
O26 W3 W2 38.3(3) . .
O65 W3 W2 37.5(3) . .
O53 W3 W2 81.2(3) . .
O42 W3 K8 57.0(5) . .
O50 W3 K8 44.4(4) . .
O66 W3 K8 101.5(4) . .
O26 W3 K8 97.5(4) . .
O65 W3 K8 150.3(4) . .
O53 W3 K8 130.9(4) . .
W2 W3 K8 122.33(16) . .
O67 W4 O36 101.5(7) . .
O67 W4 O71 101.6(7) . .
O36 W4 O71 102.4(6) . .
O67 W4 O43 96.3(6) . .
O36 W4 O43 87.6(6) . .
O71 W4 O43 157.1(5) . .
O67 W4 O53 94.2(6) . .
O36 W4 O53 157.9(5) . .
O71 W4 O53 89.4(5) . .
O43 W4 O53 75.2(5) . .
O67 W4 O65 164.9(6) . .
O36 W4 O65 88.8(5) . .
O71 W4 O65 86.8(5) . .
O43 W4 O65 72.8(5) . .
O53 W4 O65 73.1(4) . .
O67 W4 W1 85.2(5) . .
O36 W4 W1 126.6(5) . .
O71 W4 W1 128.3(4) . .
O43 W4 W1 39.2(4) . .
O53 W4 W1 38.9(4) . .
O65 W4 W1 79.7(3) . .
O67 W4 K4 49.1(5) . .
O36 W4 K4 150.3(5) . .
O71 W4 K4 83.4(4) . .
O43 W4 K4 98.2(4) . .
O53 W4 K4 48.6(4) . .
O65 W4 K4 120.8(3) . .
W1 W4 K4 62.83(11) . .
O67 W4 K1 56.1(6) . .
O36 W4 K1 77.8(5) . .
O71 W4 K1 156.5(4) . .
O43 W4 K1 45.4(3) . .
O53 W4 K1 98.8(4) . .
O65 W4 K1 116.6(3) . .
W1 W4 K1 62.50(8) . .
K4 W4 K1 85.65(13) . .
O67 W4 K2 150.6(5) . .
O36 W4 K2 64.3(5) . .
O71 W4 K2 60.2(4) . .
O43 W4 K2 108.0(3) . .
O53 W4 K2 107.6(4) . .
O65 W4 K2 44.4(3) . .
W1 W4 K2 124.09(10) . .
K4 W4 K2 138.43(14) . .
K1 W4 K2 135.50(12) . .
O68 W5 O72 100.1(6) . .
O68 W5 O41 103.0(6) . .
O72 W5 O41 90.9(6) . .
O68 W5 O52 100.4(6) . .
O72 W5 O52 89.9(5) . .
O41 W5 O52 156.1(6) . .
O68 W5 O23 96.7(6) . .
O72 W5 O23 163.0(5) . .
O41 W5 O23 88.3(6) . .
O52 W5 O23 84.0(5) . .
O68 W5 O38 167.6(6) . .
O72 W5 O38 89.6(5) . .
O41 W5 O38 84.4(5) . .
O52 W5 O38 71.7(5) . .
O23 W5 O38 73.4(5) . .
O68 W5 K4 82.7(5) . .
O72 W5 K4 54.3(4) . .
O41 W5 K4 145.1(4) . .
O52 W5 K4 43.6(4) . .
O23 W5 K4 125.6(4) . .
O38 W5 K4 97.0(3) . .
O80 W6 O60 101.7(7) . .
O80 W6 O40 100.7(6) . .
O60 W6 O40 91.0(5) . .
O80 W6 O52 100.3(6) . .
O60 W6 O52 90.8(5) . .
O40 W6 O52 158.1(6) . .
O80 W6 O8 95.2(7) . .
O60 W6 O8 163.0(6) . .
O40 W6 O8 87.7(6) . .
O52 W6 O8 84.3(6) . .
O80 W6 O38 168.1(6) . .
O60 W6 O38 89.1(5) . .
O40 W6 O38 83.7(5) . .
O52 W6 O38 74.5(5) . .
O8 W6 O38 73.9(5) . .
O80 W6 K4 82.4(6) . .
O60 W6 K4 54.8(4) . .
O40 W6 K4 145.1(4) . .
O52 W6 K4 45.0(4) . .
O8 W6 K4 126.9(4) . .
O38 W6 K4 100.4(3) . .
O80 W6 K3 78.8(6) . 2_576
O60 W6 K3 137.1(4) . 2_576
O40 W6 K3 48.0(4) . 2_576
O52 W6 K3 131.7(4) . 2_576
O8 W6 K3 48.3(4) . 2_576
O38 W6 K3 96.5(3) . 2_576
K4 W6 K3 159.68(15) . 2_576
O32 W7 O7 100.9(7) . .
O32 W7 O57 101.3(7) . .
O7 W7 O57 90.0(6) . .
O32 W7 O15 102.1(7) . .
O7 W7 O15 89.4(6) . .
O57 W7 O15 156.3(5) . .
O32 W7 O28 96.6(7) . .
O7 W7 O28 162.4(5) . .
O57 W7 O28 85.1(6) . .
O15 W7 O28 88.4(6) . .
O32 W7 O46 168.6(6) . .
O7 W7 O46 88.9(5) . .
O57 W7 O46 72.7(5) . .
O15 W7 O46 83.6(5) . .
O28 W7 O46 73.5(5) . .
O32 W7 K1 86.6(6) . .
O7 W7 K1 51.5(4) . .
O57 W7 K1 44.8(4) . .
O15 W7 K1 140.9(4) . .
O28 W7 K1 128.9(4) . .
O46 W7 K1 95.2(3) . .
O59 W8 O34 101.8(7) . .
O59 W8 O61 102.2(6) . .
O34 W8 O61 93.0(6) . .
O59 W8 O57 97.6(6) . .
O34 W8 O57 89.5(6) . .
O61 W8 O57 159.0(6) . .
O59 W8 O5 94.7(6) . .
O34 W8 O5 162.6(6) . .
O61 W8 O5 88.7(6) . .
O57 W8 O5 82.9(6) . .
O59 W8 O46 165.0(6) . .
O34 W8 O46 90.0(5) . .
O61 W8 O46 86.1(5) . .
O57 W8 O46 73.0(5) . .
O5 W8 O46 72.8(5) . .
O59 W8 K1 81.9(5) . .
O34 W8 K1 48.9(4) . .
O61 W8 K1 141.1(4) . .
O57 W8 K1 48.6(4) . .
O5 W8 K1 129.9(4) . .
O46 W8 K1 99.5(3) . .
O14 W9 O20 103.7(7) . .
O14 W9 O13 98.4(6) . .
O20 W9 O13 94.8(6) . .
O14 W9 O48 97.1(6) . .
O20 W9 O48 158.9(6) . .
O13 W9 O48 85.5(6) . .
O14 W9 O61 102.0(6) . .
O20 W9 O61 87.4(6) . .
O13 W9 O61 158.3(6) . .
O48 W9 O61 84.9(5) . .
O14 W9 O35 167.6(6) . .
O20 W9 O35 86.7(5) . .
O13 W9 O35 73.6(5) . .
O48 W9 O35 73.1(5) . .
O61 W9 O35 85.0(5) . .
O69 W10 O54 104.3(7) . .
O69 W10 O79 99.9(7) . .
O54 W10 O79 92.8(6) . .
O69 W10 O41 98.8(7) . .
O54 W10 O41 88.7(6) . .
O79 W10 O41 160.3(6) . .
O69 W10 O24 95.6(7) . .
O54 W10 O24 159.7(6) . .
O79 W10 O24 88.0(6) . .
O41 W10 O24 83.9(6) . .
O69 W10 O47 168.5(6) . .
O54 W10 O47 86.0(5) . .
O79 W10 O47 74.1(5) . .
O41 W10 O47 86.5(5) . .
O24 W10 O47 74.7(5) . .
O49 W11 O2 103.9(7) . .
O49 W11 O1 99.7(6) . .
O2 W11 O1 92.8(6) . .
O49 W11 O15 100.2(6) . .
O2 W11 O15 88.2(6) . .
O1 W11 O15 159.3(6) . .
O49 W11 O58 95.5(7) . .
O2 W11 O58 160.3(6) . .
O1 W11 O58 86.7(6) . .
O15 W11 O58 85.5(6) . .
O49 W11 O31 168.3(6) . .
O2 W11 O31 86.2(5) . .
O1 W11 O31 73.7(5) . .
O15 W11 O31 85.7(5) . .
O58 W11 O31 74.8(5) . .
O49 W11 K6 93.6(6) . .
O2 W11 K6 39.9(5) . .
O1 W11 K6 56.2(5) . .
O15 W11 K6 128.0(5) . .
O58 W11 K6 142.8(5) . .
O31 W11 K6 90.6(4) . .
O39 W12 O51 101.6(7) . .
O39 W12 O27 101.7(7) . .
O51 W12 O27 87.4(6) . .
O39 W12 O23 99.5(7) . .
O51 W12 O23 158.9(5) . .
O27 W12 O23 88.1(6) . .
O39 W12 O8 100.2(7) . .
O51 W12 O8 88.8(6) . .
O27 W12 O8 158.1(6) . .
O23 W12 O8 87.7(6) . .
O39 W12 O38 169.9(6) . .
O51 W12 O38 85.3(5) . .
O27 W12 O38 85.8(5) . .
O23 W12 O38 73.8(5) . .
O8 W12 O38 72.4(5) . .
O39 W12 K3 86.1(5) . 2_576
O51 W12 K3 48.7(4) . 2_576
O27 W12 K3 135.9(5) . 2_576
O23 W12 K3 133.8(4) . 2_576
O8 W12 K3 46.5(5) . 2_576
O38 W12 K3 93.2(3) . 2_576
O81 W13 O29 104.6(7) . .
O81 W13 O37 99.1(7) . .
O29 W13 O37 93.4(7) . .
O81 W13 O40 100.4(6) . .
O29 W13 O40 88.6(6) . .
O37 W13 O40 159.3(5) . .
O81 W13 O11 95.3(7) . .
O29 W13 O11 159.7(6) . .
O37 W13 O11 87.7(6) . .
O40 W13 O11 83.5(6) . .
O81 W13 O45 167.4(6) . .
O29 W13 O45 87.2(5) . .
O37 W13 O45 75.2(5) . .
O40 W13 O45 84.3(5) . .
O11 W13 O45 73.5(5) . .
O81 W13 K3 80.1(5) . 2_576
O29 W13 K3 133.7(5) . 2_576
O37 W13 K3 132.0(5) . 2_576
O40 W13 K3 46.0(4) . 2_576
O11 W13 K3 45.2(4) . 2_576
O45 W13 K3 95.2(3) . 2_576
O74 W14 O70 101.5(7) . .
O74 W14 O18 101.2(6) . .
O70 W14 O18 89.9(6) . .
O74 W14 O24 100.4(7) . .
O70 W14 O24 92.1(6) . .
O18 W14 O24 157.4(6) . .
O74 W14 O27 100.3(7) . .
O70 W14 O27 158.1(6) . .
O18 W14 O27 84.6(6) . .
O24 W14 O27 85.2(6) . .
O74 W14 O47 170.8(6) . .
O70 W14 O47 72.7(5) . .
O18 W14 O47 86.2(5) . .
O24 W14 O47 72.9(5) . .
O27 W14 O47 85.8(6) . .
O74 W14 Na6 51.1(5) . 1_465
O70 W14 Na6 121.2(5) . 1_465
O18 W14 Na6 56.8(5) . 1_465
O24 W14 Na6 137.6(5) . 1_465
O27 W14 Na6 72.8(5) . 1_465
O47 W14 Na6 138.1(4) . 1_465
O78 W15 O19 101.4(7) . .
O78 W15 O58 100.9(7) . .
O19 W15 O58 91.9(6) . .
O78 W15 O16 101.2(7) . .
O19 W15 O16 90.4(6) . .
O58 W15 O16 156.8(6) . .
O78 W15 O63 100.3(7) . .
O19 W15 O63 158.2(6) . .
O58 W15 O63 85.0(6) . .
O16 W15 O63 84.3(6) . .
O78 W15 O31 172.2(6) . .
O19 W15 O31 74.2(5) . .
O58 W15 O31 73.1(5) . .
O16 W15 O31 85.4(5) . .
O63 W15 O31 84.3(5) . .
O75 W16 O28 98.5(7) . .
O75 W16 O3 102.2(7) . .
O28 W16 O3 159.3(6) . .
O75 W16 O5 100.9(7) . .
O28 W16 O5 87.4(6) . .
O3 W16 O5 89.0(6) . .
O75 W16 O63 102.6(7) . .
O28 W16 O63 88.2(6) . .
O3 W16 O63 87.0(6) . .
O5 W16 O63 156.4(6) . .
O75 W16 O46 170.0(6) . .
O28 W16 O46 74.4(5) . .
O3 W16 O46 85.1(5) . .
O5 W16 O46 72.1(5) . .
O63 W16 O46 84.4(5) . .
O6 W17 O25 100.6(7) . .
O6 W17 O48 99.6(7) . .
O25 W17 O48 90.2(6) . .
O6 W17 O16 102.7(6) . .
O25 W17 O16 90.8(6) . .
O48 W17 O16 157.1(6) . .
O6 W17 O3 100.8(7) . .
O25 W17 O3 158.6(6) . .
O48 W17 O3 86.6(6) . .
O16 W17 O3 84.2(6) . .
O6 W17 O35 170.3(6) . .
O25 W17 O35 73.6(5) . .
O48 W17 O35 73.0(5) . .
O16 W17 O35 85.4(5) . .
O3 W17 O35 85.2(5) . .
O82 W18 O22 101.2(8) . .
O82 W18 O30 97.0(7) . .
O22 W18 O30 101.2(7) . .
O82 W18 O37 93.7(7) . .
O22 W18 O37 98.8(7) . .
O30 W18 O37 154.9(6) . .
O82 W18 O9 164.9(6) . .
O22 W18 O9 93.7(7) . .
O30 W18 O9 82.1(6) . .
O37 W18 O9 81.7(6) . .
O82 W18 O45 93.2(6) . .
O22 W18 O45 164.2(7) . .
O30 W18 O45 83.2(5) . .
O37 W18 O45 73.6(5) . .
O9 W18 O45 71.7(5) . .
O82 W18 K5 28.6(5) . .
O22 W18 K5 98.4(6) . .
O30 W18 K5 125.2(5) . .
O37 W18 K5 65.8(4) . .
O9 W18 K5 146.6(4) . .
O45 W18 K5 91.1(3) . .
O10 W19 O9 100.8(8) . .
O10 W19 O11 100.7(8) . .
O9 W19 O11 92.5(7) . .
O10 W19 O18 100.7(7) . .
O9 W19 O18 90.6(6) . .
O11 W19 O18 157.3(6) . .
O10 W19 O51 99.9(7) . .
O9 W19 O51 159.2(6) . .
O11 W19 O51 85.6(6) . .
O18 W19 O51 83.6(6) . .
O10 W19 O45 171.8(6) . .
O9 W19 O45 74.3(6) . .
O11 W19 O45 73.3(5) . .
O18 W19 O45 86.0(5) . .
O51 W19 O45 85.4(5) . .
O10 W19 K3 85.3(6) . 2_576
O9 W19 K3 136.3(5) . 2_576
O11 W19 K3 44.2(5) . 2_576
O18 W19 K3 131.1(4) . 2_576
O51 W19 K3 47.8(4) . 2_576
O45 W19 K3 93.8(3) . 2_576
O21 W20 O64 101.6(8) . .
O21 W20 O4 102.8(7) . .
O64 W20 O4 95.8(7) . .
O21 W20 O1 98.0(6) . .
O64 W20 O1 93.6(6) . .
O4 W20 O1 154.8(5) . .
O21 W20 O19 93.4(7) . .
O64 W20 O19 164.7(6) . .
O4 W20 O19 83.6(6) . .
O1 W20 O19 81.2(6) . .
O21 W20 O31 163.5(6) . .
O64 W20 O31 92.5(6) . .
O4 W20 O31 84.0(5) . .
O1 W20 O31 72.3(5) . .
O19 W20 O31 72.2(5) . .
O21 W20 Na8 83.9(6) . 1_655
O64 W20 Na8 34.1(5) . 1_655
O4 W20 Na8 71.5(5) . 1_655
O1 W20 Na8 125.2(5) . 1_655
O19 W20 Na8 153.6(4) . 1_655
O31 W20 Na8 112.6(4) . 1_655
O21 W20 K6 94.0(6) . .
O64 W20 K6 37.7(5) . .
O4 W20 K6 133.3(5) . .
O1 W20 K6 57.8(5) . .
O19 W20 K6 139.0(4) . .
O31 W20 K6 91.9(4) . .
Na8 W20 K6 67.4(3) 1_655 .
O21 W20 K7 103.4(6) . .
O64 W20 K7 25.8(6) . .
O4 W20 K7 119.7(6) . .
O1 W20 K7 67.8(5) . .
O19 W20 K7 146.3(5) . .
O31 W20 K7 85.6(4) . .
Na8 W20 K7 58.7(3) 1_655 .
K6 W20 K7 14.3(3) . .
O56 W21 O77 105.9(8) . .
O56 W21 O4 102.1(7) . .
O77 W21 O4 94.6(7) . .
O56 W21 O13 97.2(7) . .
O77 W21 O13 94.9(6) . .
O4 W21 O13 155.2(6) . .
O56 W21 O25 89.8(7) . .
O77 W21 O25 164.0(6) . .
O4 W21 O25 84.6(6) . .
O13 W21 O25 80.1(6) . .
O56 W21 O35 160.0(7) . .
O77 W21 O35 92.4(6) . .
O4 W21 O35 83.9(5) . .
O13 W21 O35 72.9(5) . .
O25 W21 O35 71.6(5) . .
O56 W21 Na8 85.7(6) . 1_655
O77 W21 Na8 33.6(5) . 1_655
O4 W21 Na8 72.7(5) . 1_655
O13 W21 Na8 124.6(4) . 1_655
O25 W21 Na8 155.3(5) . 1_655
O35 W21 Na8 114.3(4) . 1_655
O56 W21 K1 22.9(6) . 1_655
O77 W21 K1 83.6(5) . 1_655
O4 W21 K1 99.5(4) . 1_655
O13 W21 K1 104.3(4) . 1_655
O25 W21 K1 112.3(4) . 1_655
O35 W21 K1 174.9(4) . 1_655
Na8 W21 K1 63.63(15) 1_655 1_655
O44 W22 O73 103.3(8) . .
O44 W22 O30 95.5(7) . .
O73 W22 O30 101.1(7) . .
O44 W22 O79 93.0(7) . .
O73 W22 O79 99.8(7) . .
O30 W22 O79 154.9(6) . .
O44 W22 O70 162.7(7) . .
O73 W22 O70 94.0(7) . .
O30 W22 O70 82.3(6) . .
O79 W22 O70 82.5(6) . .
O44 W22 O47 91.5(7) . .
O73 W22 O47 163.9(7) . .
O30 W22 O47 83.5(5) . .
O79 W22 O47 72.7(5) . .
O70 W22 O47 71.2(5) . .
O44 W22 K9 36.4(7) . .
O73 W22 K9 94.3(7) . .
O30 W22 K9 131.9(6) . .
O79 W22 K9 59.5(6) . .
O70 W22 K9 141.9(6) . .
O47 W22 K9 94.0(6) . .
O50 Sn1 O72 92.3(5) . .
O50 Sn1 O12 83.1(5) . .
O72 Sn1 O12 93.0(5) . .
O50 Sn1 C1 163.5(6) . .
O72 Sn1 C1 104.0(6) . .
O12 Sn1 C1 93.5(6) . .
O50 Sn1 O54 89.1(5) . .
O72 Sn1 O54 87.4(5) . .
O12 Sn1 O54 172.2(5) . .
C1 Sn1 O54 93.9(7) . .
O50 Sn1 O83 81.0(5) . .
O72 Sn1 O83 171.9(5) . .
O12 Sn1 O83 90.8(6) . .
C1 Sn1 O83 82.9(6) . .
O54 Sn1 O83 87.9(5) . .
O50 Sn1 K8 49.8(4) . .
O72 Sn1 K8 122.4(4) . .
O12 Sn1 K8 117.5(4) . .
C1 Sn1 K8 119.9(6) . .
O54 Sn1 K8 56.4(4) . .
O83 Sn1 K8 49.6(4) . .
O50 Sn1 K9 67.1(6) . .
O72 Sn1 K9 129.5(6) . .
O12 Sn1 K9 126.7(6) . .
C1 Sn1 K9 103.1(7) . .
O54 Sn1 K9 49.0(6) . .
O83 Sn1 K9 43.4(6) . .
K8 Sn1 K9 17.3(4) . .
O66 Sn2 O60 90.5(5) . .
O66 Sn2 O71 84.4(5) . .
O60 Sn2 O71 97.1(5) . .
O66 Sn2 C4 165.5(6) . .
O60 Sn2 C4 103.6(6) . .
O71 Sn2 C4 90.8(7) . .
O66 Sn2 O29 86.4(5) . .
O60 Sn2 O29 87.2(5) . .
O71 Sn2 O29 169.9(5) . .
C4 Sn2 O29 97.1(7) . .
O66 Sn2 O85 84.8(5) . .
O60 Sn2 O85 171.2(6) . .
O71 Sn2 O85 89.9(6) . .
C4 Sn2 O85 81.5(6) . .
O29 Sn2 O85 85.0(6) . .
O66 Sn2 K5 56.3(4) . .
O60 Sn2 K5 122.7(4) . .
O71 Sn2 K5 120.7(4) . .
C4 Sn2 K5 116.0(5) . .
O29 Sn2 K5 49.9(4) . .
O85 Sn2 K5 48.6(4) . .
O66 Sn2 K2 66.8(4) . .
O60 Sn2 K2 144.5(4) . .
O71 Sn2 K2 55.5(4) . .
C4 Sn2 K2 99.3(6) . .
O29 Sn2 K2 116.6(4) . .
O85 Sn2 K2 38.9(4) . .
K5 Sn2 K2 67.98(15) . .
O33 Sn3 O34 92.7(5) . .
O33 Sn3 O20 87.7(5) . .
O34 Sn3 O20 88.0(5) . .
O33 Sn3 O36 82.0(5) . .
O34 Sn3 O36 99.3(6) . .
O20 Sn3 O36 167.6(5) . .
O33 Sn3 C7 166.6(8) . .
O34 Sn3 C7 100.1(7) . .
O20 Sn3 C7 96.8(8) . .
O36 Sn3 C7 91.8(8) . .
O33 Sn3 O87 85.6(6) . .
O34 Sn3 O87 174.6(6) . .
O20 Sn3 O87 86.9(6) . .
O36 Sn3 O87 85.5(6) . .
C7 Sn3 O87 82.0(7) . .
O33 Sn3 Na7 54.8(4) . .
O34 Sn3 Na7 124.0(4) . .
O20 Sn3 Na7 51.5(4) . .
O36 Sn3 Na7 116.3(5) . .
C7 Sn3 Na7 119.1(6) . .
O87 Sn3 Na7 51.1(5) . .
O76 Sn4 O7 90.9(5) . .
O76 Sn4 O2 87.3(5) . .
O7 Sn4 O2 88.2(5) . .
O76 Sn4 O62 83.1(5) . .
O7 Sn4 O62 90.5(5) . .
O2 Sn4 O62 170.4(5) . .
O76 Sn4 C10 162.6(7) . .
O7 Sn4 C10 106.0(7) . .
O2 Sn4 C10 97.2(7) . .
O62 Sn4 C10 92.3(7) . .
O76 Sn4 O89 83.1(5) . .
O7 Sn4 O89 173.1(5) . .
O2 Sn4 O89 88.0(5) . .
O62 Sn4 O89 92.2(5) . .
C10 Sn4 O89 80.3(7) . .
O76 Sn4 K7 52.5(5) . .
O7 Sn4 K7 122.4(5) . .
O2 Sn4 K7 52.8(5) . .
O62 Sn4 K7 120.8(5) . .
C10 Sn4 K7 118.0(7) . .
O89 Sn4 K7 50.9(5) . .
O76 Sn4 K6 67.6(4) . .
O7 Sn4 K6 127.0(4) . .
O2 Sn4 K6 45.2(4) . .
O62 Sn4 K6 130.7(4) . .
C10 Sn4 K6 103.9(6) . .
O89 Sn4 K6 47.2(4) . .
K7 Sn4 K6 15.1(4) . .
O38 As1 O47 98.5(6) . .
O38 As1 O45 96.9(6) . .
O47 As1 O45 95.2(6) . .
O31 As2 O46 97.4(6) . .
O31 As2 O35 96.0(6) . .
O46 As2 O35 96.9(6) . .
O56 K1 O43 161.9(5) 1_455 .
O56 K1 O57 75.0(5) 1_455 .
O43 K1 O57 120.9(4) . .
O56 K1 O34 121.9(5) 1_455 .
O43 K1 O34 76.1(4) . .
O57 K1 O34 57.0(4) . .
O56 K1 O55 101.9(5) 1_455 .
O43 K1 O55 60.1(4) . .
O57 K1 O55 147.7(4) . .
O34 K1 O55 136.2(4) . .
O56 K1 O14W 76.0(7) 1_455 .
O43 K1 O14W 108.9(6) . .
O57 K1 O14W 94.7(7) . .
O34 K1 O14W 77.3(6) . .
O55 K1 O14W 116.1(7) . .
O56 K1 O7 110.8(5) 1_455 .
O43 K1 O7 76.5(4) . .
O57 K1 O7 54.5(4) . .
O34 K1 O7 67.4(4) . .
O55 K1 O7 99.4(4) . .
O14W K1 O7 142.0(7) . .
O56 K1 O6W 70.7(5) 1_455 .
O43 K1 O6W 98.6(5) . .
O57 K1 O6W 91.5(5) . .
O34 K1 O6W 134.3(5) . .
O55 K1 O6W 58.1(5) . .
O14W K1 O6W 143.2(6) . .
O7 K1 O6W 67.3(4) . .
O56 K1 O67 111.3(5) 1_455 .
O43 K1 O67 58.9(4) . .
O57 K1 O67 154.2(4) . .
O34 K1 O67 101.7(4) . .
O55 K1 O67 57.5(4) . .
O14W K1 O67 64.3(7) . .
O7 K1 O67 135.3(4) . .
O6W K1 O67 114.3(5) . .
O56 K1 W1 128.3(4) 1_455 .
O43 K1 W1 34.9(3) . .
O57 K1 W1 133.5(3) . .
O34 K1 W1 108.9(3) . .
O55 K1 W1 28.7(2) . .
O14W K1 W1 127.4(6) . .
O7 K1 W1 79.0(3) . .
O6W K1 W1 67.3(4) . .
O67 K1 W1 63.4(3) . .
O56 K1 W8 93.0(4) 1_455 .
O43 K1 W8 105.1(3) . .
O57 K1 W8 31.5(3) . .
O34 K1 W8 29.8(3) . .
O55 K1 W8 163.5(3) . .
O14W K1 W8 74.1(6) . .
O7 K1 W8 68.3(3) . .
O6W K1 W8 122.2(4) . .
O67 K1 W8 123.3(3) . .
W1 K1 W8 134.86(14) . .
O56 K1 W4 139.3(5) 1_455 .
O43 K1 W4 33.4(3) . .
O57 K1 W4 138.6(3) . .
O34 K1 W4 81.8(3) . .
O55 K1 W4 62.6(3) . .
O14W K1 W4 78.5(6) . .
O7 K1 W4 108.9(3) . .
O6W K1 W4 118.4(4) . .
O67 K1 W4 28.1(3) . .
W1 K1 W4 52.51(7) . .
W8 K1 W4 109.79(12) . .
O85 K2 O65 93.9(4) . .
O85 K2 O16W 135.0(9) . .
O65 K2 O16W 104.5(8) . .
O85 K2 O7W 78.6(7) . .
O65 K2 O7W 82.5(5) . .
O16W K2 O7W 64.0(10) . .
O85 K2 O87 144.0(5) . .
O65 K2 O87 91.7(4) . .
O16W K2 O87 77.0(9) . .
O7W K2 O87 137.4(7) . .
O85 K2 O30W 96.3(11) . .
O65 K2 O30W 162.2(10) . .
O16W K2 O30W 58.3(12) . .
O7W K2 O30W 85.2(10) . .
O87 K2 O30W 88.6(11) . .
O85 K2 O88 111.2(7) . .
O65 K2 O88 127.7(6) . .
O16W K2 O88 89.4(10) . .
O7W K2 O88 145.4(6) . .
O87 K2 O88 42.1(6) . .
O30W K2 O88 61.2(11) . .
O85 K2 C9 124.2(7) . .
O65 K2 C9 105.8(6) . .
O16W K2 C9 90.1(11) . .
O7W K2 C9 154.1(9) . .
O87 K2 C9 22.1(6) . .
O30W K2 C9 80.3(12) . .
O88 K2 C9 22.6(6) . .
O85 K2 C6 20.4(5) . .
O65 K2 C6 111.0(5) . .
O16W K2 C6 133.9(8) . .
O7W K2 C6 92.1(7) . .
O87 K2 C6 128.8(5) . .
O30W K2 C6 82.2(11) . .
O88 K2 C6 91.4(7) . .
C9 K2 C6 107.0(7) . .
O85 K2 O71 57.5(4) . .
O65 K2 O71 53.2(3) . .
O16W K2 O71 157.6(8) . .
O7W K2 O71 109.8(5) . .
O87 K2 O71 99.6(4) . .
O30W K2 O71 144.1(10) . .
O88 K2 O71 102.9(6) . .
C9 K2 O71 94.3(7) . .
C6 K2 O71 65.3(4) . .
O85 K2 W4 84.5(3) . .
O65 K2 W4 34.4(3) . .
O16W K2 W4 131.8(8) . .
O7W K2 W4 112.9(4) . .
O87 K2 W4 80.3(3) . .
O30W K2 W4 161.5(10) . .
O88 K2 W4 101.2(5) . .
C9 K2 W4 84.0(6) . .
C6 K2 W4 93.2(4) . .
O71 K2 W4 27.9(2) . .
O85 K2 Sn2 30.0(3) . .
O65 K2 Sn2 66.4(3) . .
O16W K2 Sn2 151.0(9) . .
O7W K2 Sn2 87.2(5) . .
O87 K2 Sn2 128.9(4) . .
O30W K2 Sn2 125.9(11) . .
O88 K2 Sn2 118.3(6) . .
C9 K2 Sn2 118.7(7) . .
C6 K2 Sn2 44.6(4) . .
O71 K2 Sn2 30.0(2) . .
W4 K2 Sn2 55.06(8) . .
O10 K3 O15W 82.5(8) . .
O10 K3 O18W 79.5(9) . .
O15W K3 O18W 144.8(11) . .
O10 K3 O11 97.8(5) . 2_576
O15W K3 O11 111.6(8) . 2_576
O18W K3 O11 100.8(9) . 2_576
O10 K3 O8 170.1(5) . 2_576
O15W K3 O8 97.2(8) . 2_576
O18W K3 O8 95.5(8) . 2_576
O11 K3 O8 91.5(4) 2_576 2_576
O10 K3 O40 133.7(5) . 2_576
O15W K3 O40 77.2(7) . 2_576
O18W K3 O40 135.7(9) . 2_576
O11 K3 O40 54.1(4) 2_576 2_576
O8 K3 O40 55.3(4) 2_576 2_576
O10 K3 O51 130.9(6) . 2_576
O15W K3 O51 141.3(8) . 2_576
O18W K3 O51 70.3(8) . 2_576
O11 K3 O51 53.4(4) 2_576 2_576
O8 K3 O51 53.5(4) 2_576 2_576
O40 K3 O51 65.5(4) 2_576 2_576
O10 K3 O29W 116.4(9) . 2_676
O15W K3 O29W 77.4(11) . 2_676
O18W K3 O29W 83.9(12) . 2_676
O11 K3 O29W 145.7(9) 2_576 2_676
O8 K3 O29W 54.2(8) 2_576 2_676
O40 K3 O29W 99.2(9) 2_576 2_676
O51 K3 O29W 98.3(8) 2_576 2_676
O10 K3 W6 155.0(5) . 2_576
O15W K3 W6 75.5(7) . 2_576
O18W K3 W6 125.4(8) . 2_576
O11 K3 W6 79.6(3) 2_576 2_576
O8 K3 W6 30.8(3) 2_576 2_576
O40 K3 W6 29.1(3) 2_576 2_576
O51 K3 W6 67.1(3) 2_576 2_576
O29W K3 W6 70.5(8) 2_676 2_576
O10 K3 W12 151.6(5) . 2_576
O15W K3 W12 125.3(7) . 2_576
O18W K3 W12 73.7(8) . 2_576
O11 K3 W12 78.2(3) 2_576 2_576
O8 K3 W12 28.4(3) 2_576 2_576
O40 K3 W12 66.1(3) 2_576 2_576
O51 K3 W12 28.3(3) 2_576 2_576
O29W K3 W12 70.5(8) 2_676 2_576
W6 K3 W12 52.71(9) 2_576 2_576
O10 K3 W13 109.3(4) . 2_576
O15W K3 W13 85.7(7) . 2_576
O18W K3 W13 128.9(8) . 2_576
O11 K3 W13 29.6(3) 2_576 2_576
O8 K3 W13 80.5(3) 2_576 2_576
O40 K3 W13 28.8(3) 2_576 2_576
O51 K3 W13 66.7(3) 2_576 2_576
O29W K3 W13 128.0(9) 2_676 2_576
W6 K3 W13 57.72(10) 2_576 2_576
W12 K3 W13 81.08(12) 2_576 2_576
O10 K3 W19 107.9(4) . 2_576
O15W K3 W19 137.2(7) . 2_576
O18W K3 W19 77.5(8) . 2_576
O11 K3 W19 27.7(3) 2_576 2_576
O8 K3 W19 79.1(3) 2_576 2_576
O40 K3 W19 65.6(3) 2_576 2_576
O51 K3 W19 29.1(3) 2_576 2_576
O29W K3 W19 127.4(8) 2_676 2_576
W6 K3 W19 81.43(13) 2_576 2_576
W12 K3 W19 57.14(9) 2_576 2_576
W13 K3 W19 51.58(9) 2_576 2_576
O52 K4 O53 114.8(5) . .
O52 K4 O55 147.3(5) . .
O53 K4 O55 60.5(4) . .
O52 K4 O67 147.5(5) . .
O53 K4 O67 60.4(4) . .
O55 K4 O67 62.2(5) . .
O52 K4 O13W 93.9(6) . .
O53 K4 O13W 125.0(5) . .
O55 K4 O13W 70.0(5) . .
O67 K4 O13W 115.4(6) . .
O52 K4 O21W 90.3(11) . .
O53 K4 O21W 104.3(10) . .
O55 K4 O21W 122.4(11) . .
O67 K4 O21W 62.8(10) . .
O13W K4 O21W 122.3(11) . .
O52 K4 O16W 63.0(8) . 1_455
O53 K4 O16W 165.5(8) . 1_455
O55 K4 O16W 129.8(8) . 1_455
O67 K4 O16W 112.9(9) . 1_455
O13W K4 O16W 69.3(8) . 1_455
O21W K4 O16W 62.0(12) . 1_455
O52 K4 O60 55.7(4) . .
O53 K4 O60 69.9(4) . .
O55 K4 O60 130.4(4) . .
O67 K4 O60 96.1(5) . .
O13W K4 O60 148.5(6) . .
O21W K4 O60 71.0(10) . .
O16W K4 O60 99.4(7) 1_455 .
O52 K4 O72 55.1(4) . .
O53 K4 O72 72.2(4) . .
O55 K4 O72 95.8(4) . .
O67 K4 O72 132.6(4) . .
O13W K4 O72 91.2(6) . .
O21W K4 O72 134.8(11) . .
O16W K4 O72 113.0(9) 1_455 .
O60 K4 O72 65.6(4) . .
O52 K4 W1 131.4(4) . .
O53 K4 W1 34.8(3) . .
O55 K4 W1 28.0(3) . .
O67 K4 W1 65.3(3) . .
O13W K4 W1 90.9(4) . .
O21W K4 W1 126.5(10) . .
O16W K4 W1 157.5(7) 1_455 .
O60 K4 W1 103.1(3) . .
O72 K4 W1 76.5(3) . .
O52 K4 W4 132.5(4) . .
O53 K4 W4 34.6(3) . .
O55 K4 W4 64.3(3) . .
O67 K4 W4 27.7(3) . .
O13W K4 W4 132.4(5) . .
O21W K4 W4 75.0(9) . .
O16W K4 W4 135.2(9) 1_455 .
O60 K4 W4 76.8(3) . .
O72 K4 W4 105.8(3) . .
W1 K4 W4 52.71(8) . .
O52 K4 W6 30.3(3) . .
O53 K4 W6 99.3(3) . .
O55 K4 W6 158.0(4) . .
O67 K4 W6 117.5(4) . .
O13W K4 W6 122.9(5) . .
O21W K4 W6 68.3(10) . .
O16W K4 W6 71.8(7) 1_455 .
O60 K4 W6 30.0(2) . .
O72 K4 W6 67.9(3) . .
W1 K4 W6 129.99(19) . .
W4 K4 W6 104.69(16) . .
O82 K5 O85 131.7(5) . .
O82 K5 O29 70.0(5) . .
O85 K5 O29 61.8(5) . .
O82 K5 O7W 137.9(6) . .
O85 K5 O7W 76.8(5) . .
O29 K5 O7W 128.0(6) . .
O82 K5 O39 82.5(5) . 1_655
O85 K5 O39 143.6(5) . 1_655
O29 K5 O39 147.8(6) . 1_655
O7W K5 O39 83.7(5) . 1_655
O82 K5 O4W 61.9(7) . .
O85 K5 O4W 135.7(8) . .
O29 K5 O4W 112.2(7) . .
O7W K5 O4W 76.2(7) . .
O39 K5 O4W 65.6(7) 1_655 .
O82 K5 O66 94.5(5) . .
O85 K5 O66 57.4(4) . .
O29 K5 O66 56.8(4) . .
O7W K5 O66 75.2(5) . .
O39 K5 O66 144.9(5) 1_655 .
O4W K5 O66 82.1(7) . .
O82 K5 O29W 145.6(10) . .
O85 K5 O29W 68.9(8) . .
O29 K5 O29W 119.8(8) . .
O7W K5 O29W 65.5(9) . .
O39 K5 O29W 75.1(8) 1_655 .
O4W K5 O29W 127.2(10) . .
O66 K5 O29W 118.8(9) . .
O82 K5 Sn2 98.9(4) . .
O85 K5 Sn2 35.8(3) . .
O29 K5 Sn2 34.6(3) . .
O7W K5 Sn2 93.7(4) . .
O39 K5 Sn2 177.3(5) 1_655 .
O4W K5 Sn2 113.1(7) . .
O66 K5 Sn2 33.0(2) . .
O29W K5 Sn2 104.6(8) . .
O82 K5 W18 17.3(4) . .
O85 K5 W18 121.6(4) . .
O29 K5 W18 61.3(3) . .
O7W K5 W18 155.2(5) . .
O39 K5 W18 87.6(4) 1_655 .
O4W K5 W18 79.0(6) . .
O66 K5 W18 99.9(3) . .
O29W K5 W18 134.1(9) . .
Sn2 K5 W18 94.40(15) . .
O82 K5 K2 152.2(4) . .
O85 K5 K2 37.6(4) . .
O29 K5 K2 93.7(4) . .
O7W K5 K2 39.2(4) . .
O39 K5 K2 118.0(4) 1_655 .
O4W K5 K2 107.4(6) . .
O66 K5 K2 57.7(3) . .
O29W K5 K2 62.0(9) . .
Sn2 K5 K2 59.96(14) . .
W18 K5 K2 154.24(19) . .
O64 K6 O2 72.7(5) . .
O64 K6 O9W 115.4(16) . .
O2 K6 O9W 91.5(14) . .
O64 K6 O89 128.8(6) . .
O2 K6 O89 63.3(5) . .
O9W K6 O89 91.4(14) . .
O64 K6 O5W 103.0(7) . .
O2 K6 O5W 137.2(8) . .
O9W K6 O5W 125.9(15) . .
O89 K6 O5W 92.8(6) . .
O64 K6 O1 52.7(5) . .
O2 K6 O1 51.8(4) . .
O9W K6 O1 68.2(15) . .
O89 K6 O1 109.8(5) . .
O5W K6 O1 153.9(6) . .
O64 K6 O84 146.5(6) . 2_667
O2 K6 O84 140.2(6) . 2_667
O9W K6 O84 77.7(15) . 2_667
O89 K6 O84 78.5(5) . 2_667
O5W K6 O84 50.7(5) . 2_667
O1 K6 O84 144.8(7) . 2_667
O64 K6 Na9 65.0(6) . 1_655
O2 K6 Na9 126.1(8) . 1_655
O9W K6 Na9 78.7(14) . 1_655
O89 K6 Na9 166.0(7) . 1_655
O5W K6 Na9 85.3(7) . 1_655
O1 K6 Na9 75.9(6) . 1_655
O84 K6 Na9 89.6(6) 2_667 1_655
O64 K6 Sn4 95.7(5) . .
O2 K6 Sn4 32.1(3) . .
O9W K6 Sn4 101.7(13) . .
O89 K6 Sn4 34.0(3) . .
O5W K6 Sn4 111.0(6) . .
O1 K6 Sn4 83.6(3) . .
O84 K6 Sn4 112.4(4) 2_667 .
Na9 K6 Sn4 157.7(6) 1_655 .
O64 K6 W20 23.1(4) . .
O2 K6 W20 65.4(4) . .
O9W K6 W20 93.0(15) . .
O89 K6 W20 128.7(4) . .
O5W K6 W20 123.9(5) . .
O1 K6 W20 30.5(3) . .
O84 K6 W20 151.9(5) 2_667 .
Na9 K6 W20 62.4(5) 1_655 .
Sn4 K6 W20 95.4(3) . .
O64 K6 W11 66.7(4) . .
O2 K6 W11 24.8(3) . .
O9W K6 W11 74.1(14) . .
O89 K6 W11 81.9(4) . .
O5W K6 W11 159.6(6) . .
O1 K6 W11 28.6(2) . .
O84 K6 W11 145.0(5) 2_667 .
Na9 K6 W11 104.5(6) 1_655 .
Sn4 K6 W11 55.34(16) . .
W20 K6 W11 50.82(17) . .
O64 K6 Na8 33.4(4) . 1_655
O2 K6 Na8 100.6(5) . 1_655
O9W K6 Na8 133.2(14) . 1_655
O89 K6 Na8 134.4(6) . 1_655
O5W K6 Na8 70.1(4) . 1_655
O1 K6 Na8 84.5(4) . 1_655
O84 K6 Na8 114.8(4) 2_667 1_655
Na9 K6 Na8 57.6(5) 1_655 1_655
Sn4 K6 Na8 112.4(4) . 1_655
W20 K6 Na8 54.0(2) . 1_655
W11 K6 Na8 99.7(3) . 1_655
O5W K7 O64 116.3(9) . .
O5W K7 O89 105.0(8) . .
O64 K7 O89 138.6(9) . .
O5W K7 O76 114.3(9) . .
O64 K7 O76 102.0(8) . .
O89 K7 O76 61.0(5) . .
O5W K7 O2 170.1(9) . .
O64 K7 O2 73.7(7) . .
O89 K7 O2 65.1(6) . .
O76 K7 O2 61.4(6) . .
O5W K7 O17 67.8(7) . .
O64 K7 O17 104.2(8) . .
O89 K7 O17 93.5(7) . .
O76 K7 O17 51.6(5) . .
O2 K7 O17 111.1(7) . .
O5W K7 Sn4 134.7(8) . .
O64 K7 Sn4 105.3(7) . .
O89 K7 Sn4 38.3(4) . .
O76 K7 Sn4 35.4(3) . .
O2 K7 Sn4 36.6(4) . .
O17 K7 Sn4 85.7(5) . .
O5W K7 Na8 80.0(6) . 1_655
O64 K7 Na8 39.0(5) . 1_655
O89 K7 Na8 167.5(8) . 1_655
O76 K7 Na8 106.6(7) . 1_655
O2 K7 Na8 109.6(6) . 1_655
O17 K7 Na8 77.7(5) . 1_655
Sn4 K7 Na8 130.9(6) . 1_655
O5W K7 W2 92.1(7) . .
O64 K7 W2 104.1(7) . .
O89 K7 W2 76.2(5) . .
O76 K7 W2 25.0(3) . .
O2 K7 W2 85.3(6) . .
O17 K7 W2 26.7(3) . .
Sn4 K7 W2 59.7(3) . .
Na8 K7 W2 92.4(5) 1_655 .
O5W K7 Na11 34.7(5) . 1_655
O64 K7 Na11 129.6(8) . 1_655
O89 K7 Na11 86.8(6) . 1_655
O76 K7 Na11 79.7(6) . 1_655
O2 K7 Na11 139.3(7) . 1_655
O17 K7 Na11 38.7(4) . 1_655
Sn4 K7 Na11 103.6(5) . 1_655
Na8 K7 Na11 91.5(5) 1_655 1_655
W2 K7 Na11 58.7(3) . 1_655
O5W K7 Na9 78.8(7) . 1_655
O64 K7 Na9 56.0(6) . 1_655
O89 K7 Na9 135.1(9) . 1_655
O76 K7 Na9 158.0(8) . 1_655
O2 K7 Na9 108.2(8) . 1_655
O17 K7 Na9 127.3(7) . 1_655
Sn4 K7 Na9 143.3(8) . 1_655
Na8 K7 Na9 56.6(5) 1_655 1_655
W2 K7 Na9 148.7(7) . 1_655
Na11 K7 Na9 112.4(6) 1_655 1_655
O5W K7 W20 127.8(7) . .
O64 K7 W20 16.7(4) . .
O89 K7 W20 124.7(7) . .
O76 K7 W20 103.7(6) . .
O2 K7 W20 61.8(5) . .
O17 K7 W20 118.5(6) . .
Sn4 K7 W20 96.8(4) . .
Na8 K7 W20 55.0(3) 1_655 .
W2 K7 W20 112.7(5) . .
Na11 K7 W20 146.2(6) 1_655 .
Na9 K7 W20 55.9(5) 1_655 .
O4W K8 O44 67.4(7) . .
O4W K8 O83 150.6(9) . .
O44 K8 O83 125.8(6) . .
O4W K8 O2W 74.8(8) . 1_655
O44 K8 O2W 129.8(6) . 1_655
O83 K8 O2W 103.4(6) . 1_655
O4W K8 O50 96.8(8) . .
O44 K8 O50 100.9(5) . .
O83 K8 O50 56.8(4) . .
O2W K8 O50 115.5(6) 1_655 .
O4W K8 O54 120.3(8) . .
O44 K8 O54 66.6(5) . .
O83 K8 O54 59.8(4) . .
O2W K8 O54 163.0(6) 1_655 .
O50 K8 O54 58.2(4) . .
O4W K8 O22W 80.0(11) . .
O44 K8 O22W 68.8(11) . .
O83 K8 O22W 128.2(10) . .
O2W K8 O22W 73.3(11) 1_655 .
O50 K8 O22W 169.7(11) . .
O54 K8 O22W 114.9(11) . .
O4W K8 O9W 130.5(14) . 2_667
O44 K8 O9W 77.8(13) . 2_667
O83 K8 O9W 78.7(12) . 2_667
O2W K8 O9W 105.4(12) 1_655 2_667
O50 K8 O9W 124.2(12) . 2_667
O54 K8 O9W 71.6(11) . 2_667
O22W K8 O9W 54.5(14) . 2_667
O4W K8 O42 60.0(7) . .
O44 K8 O42 114.1(6) . .
O83 K8 O42 91.4(5) . .
O2W K8 O42 69.7(5) 1_655 .
O50 K8 O42 52.9(4) . .
O54 K8 O42 109.7(5) . .
O22W K8 O42 130.9(10) . .
O9W K8 O42 167.8(13) 2_667 .
O4W K8 Sn1 126.1(8) . .
O44 K8 Sn1 98.0(4) . .
O83 K8 Sn1 35.3(3) . .
O2W K8 Sn1 131.3(5) 1_655 .
O50 K8 Sn1 32.6(3) . .
O54 K8 Sn1 34.7(3) . .
O22W K8 Sn1 145.1(10) . .
O9W K8 Sn1 91.8(11) 2_667 .
O42 K8 Sn1 84.0(3) . .
O4W K8 W3 76.3(7) . .
O44 K8 W3 107.0(5) . .
O83 K8 W3 74.6(4) . .
O2W K8 W3 94.2(5) 1_655 .
O50 K8 W3 26.2(3) . .
O54 K8 W3 83.0(3) . .
O22W K8 W3 155.5(10) . .
O9W K8 W3 149.9(11) 2_667 .
O42 K8 W3 26.9(2) . .
Sn1 K8 W3 58.24(16) . .
O4W K8 Na11 74.8(7) . 1_655
O44 K8 Na11 142.0(5) . 1_655
O83 K8 Na11 86.7(4) . 1_655
O2W K8 Na11 36.0(4) 1_655 1_655
O50 K8 Na11 79.6(4) . 1_655
O54 K8 Na11 135.5(4) . 1_655
O22W K8 Na11 108.7(10) . 1_655
O9W K8 Na11 133.4(12) 2_667 1_655
O42 K8 Na11 37.6(3) . 1_655
Sn1 K8 Na11 101.2(3) . 1_655
W3 K8 Na11 58.8(2) . 1_655
O9W K9 O22W 75(2) 2_667 .
O9W K9 O83 104(2) 2_667 .
O22W K9 O83 161.9(18) . .
O9W K9 O44 99(2) 2_667 .
O22W K9 O44 74.7(14) . .
O83 K9 O44 123.0(11) . .
O9W K9 O54 92(2) 2_667 .
O22W K9 O54 136.4(18) . .
O83 K9 O54 61.3(7) . .
O44 K9 O54 66.5(8) . .
O9W K9 O2W 128(2) 2_667 1_655
O22W K9 O2W 73.7(14) . 1_655
O83 K9 O2W 94.2(11) . 1_655
O44 K9 O2W 111.1(11) . 1_655
O54 K9 O2W 138.5(12) . 1_655
O9W K9 C3 85(2) 2_667 .
O22W K9 C3 147.2(16) . .
O83 K9 C3 20.5(5) . .
O44 K9 C3 134.8(11) . .
O54 K9 C3 68.4(8) . .
O2W K9 C3 100.7(11) 1_655 .
O9W K9 Sn1 109(2) 2_667 .
O22W K9 Sn1 165.9(16) . .
O83 K9 Sn1 31.9(4) . .
O44 K9 Sn1 91.2(8) . .
O54 K9 Sn1 32.1(4) . .
O2W K9 Sn1 111.8(10) 1_655 .
C3 K9 Sn1 46.3(5) . .
O9W K9 W22 79(2) 2_667 .
O22W K9 W22 75.7(14) . .
O83 K9 W22 122.2(9) . .
O44 K9 W22 20.5(4) . .
O54 K9 W22 61.0(6) . .
O2W K9 W22 129.3(9) 1_655 .
C3 K9 W22 126.0(9) . .
Sn1 K9 W22 91.4(6) . .
O9W K9 Na2 117(2) 2_667 1_655
O22W K9 Na2 43.2(12) . 1_655
O83 K9 Na2 131.1(11) . 1_655
O44 K9 Na2 76.8(8) . 1_655
O54 K9 Na2 136.3(10) . 1_655
O2W K9 Na2 39.8(6) 1_655 1_655
C3 K9 Na2 140.6(11) . 1_655
Sn1 K9 Na2 133.6(9) . 1_655
W22 K9 Na2 91.5(7) . 1_655
O9W K9 Na1 97(2) 2_667 .
O22W K9 Na1 110.4(15) . .
O83 K9 Na1 51.5(6) . .
O44 K9 Na1 164.5(11) . .
O54 K9 Na1 112.3(9) . .
O2W K9 Na1 58.6(6) 1_655 .
C3 K9 Na1 46.1(6) . .
Sn1 K9 Na1 83.0(6) . .
W22 K9 Na1 171.8(8) . .
Na2 K9 Na1 96.7(7) 1_655 .
O90 Na1 O90 180.000(4) 2_667 .
O90 Na1 O84 87.8(7) 2_667 2_667
O90 Na1 O84 92.2(7) . 2_667
O90 Na1 O84 92.2(7) 2_667 .
O90 Na1 O84 87.8(7) . .
O84 Na1 O84 180.000(4) 2_667 .
O90 Na1 O1W 88.5(6) 2_667 2_667
O90 Na1 O1W 91.5(6) . 2_667
O84 Na1 O1W 91.6(5) 2_667 2_667
O84 Na1 O1W 88.4(5) . 2_667
O90 Na1 O1W 91.5(6) 2_667 .
O90 Na1 O1W 88.5(6) . .
O84 Na1 O1W 88.4(5) 2_667 .
O84 Na1 O1W 91.6(5) . .
O1W Na1 O1W 180.000(3) 2_667 .
O90 Na1 K9 130.1(7) 2_667 2_667
O90 Na1 K9 49.9(7) . 2_667
O84 Na1 K9 54.7(6) 2_667 2_667
O84 Na1 K9 125.3(6) . 2_667
O1W Na1 K9 64.2(6) 2_667 2_667
O1W Na1 K9 115.8(6) . 2_667
O90 Na1 K9 49.9(7) 2_667 .
O90 Na1 K9 130.1(7) . .
O84 Na1 K9 125.3(6) 2_667 .
O84 Na1 K9 54.7(6) . .
O1W Na1 K9 115.8(6) 2_667 .
O1W Na1 K9 64.2(6) . .
K9 Na1 K9 180.000(4) 2_667 .
O4W Na2 O2W 75.7(9) 1_455 .
O4W Na2 O23 69.2(8) 1_455 .
O2W Na2 O23 92.6(7) . .
O4W Na2 O27 97.7(9) 1_455 .
O2W Na2 O27 143.8(9) . .
O23 Na2 O27 52.8(5) . .
O4W Na2 K8 43.2(7) 1_455 1_455
O2W Na2 K8 45.6(6) . 1_455
O23 Na2 K8 102.1(5) . 1_455
O27 Na2 K8 140.9(6) . 1_455
O4W Na2 K9 56.0(8) 1_455 1_455
O2W Na2 K9 48.5(8) . 1_455
O23 Na2 K9 117.2(7) . 1_455
O27 Na2 K9 151.2(7) . 1_455
K8 Na2 K9 15.2(4) 1_455 1_455
O19W Na3 O24W 103.3(15) . .
O19W Na3 O74 160.5(10) . 1_645
O24W Na3 O74 81.4(12) . 1_645
O19W Na3 O75 71.5(9) . .
O24W Na3 O75 156.9(13) . .
O74 Na3 O75 96.6(6) 1_645 .
O19W Na3 O78 110.4(10) . .
O24W Na3 O78 92.4(12) . .
O74 Na3 O78 88.1(5) 1_645 .
O75 Na3 O78 110.5(6) . .
O19W Na3 Na4 43.6(9) . .
O24W Na3 Na4 120.4(12) . .
O74 Na3 Na4 148.5(6) 1_645 .
O75 Na3 Na4 72.0(5) . .
O78 Na3 Na4 69.8(4) . .
O19W Na4 O58 124.6(10) . .
O19W Na4 O15 138.8(10) . .
O58 Na4 O15 52.8(4) . .
O19W Na4 Na4 95.2(10) . 2_657
O58 Na4 Na4 83.7(6) . 2_657
O15 Na4 Na4 122.3(8) . 2_657
O19W Na4 Na3 42.0(8) . .
O58 Na4 Na3 82.8(5) . .
O15 Na4 Na3 111.6(5) . .
Na4 Na4 Na3 95.6(7) 2_657 .
O11W Na5 O86 83.6(10) . .
O11W Na5 O17W 97.0(12) . .
O86 Na5 O17W 97.2(10) . .
O11W Na5 O8W 90.5(9) . 2_676
O86 Na5 O8W 171.5(11) . 2_676
O17W Na5 O8W 89.6(10) . 2_676
O11W Na5 O28W 168.7(16) . .
O86 Na5 O28W 105.9(15) . .
O17W Na5 O28W 88.0(15) . .
O8W Na5 O28W 79.3(14) 2_676 .
O11W Na5 O59 86.2(10) . 2_666
O86 Na5 O59 88.9(8) . 2_666
O17W Na5 O59 173.4(11) . 2_666
O8W Na5 O59 84.6(7) 2_676 2_666
O28W Na5 O59 87.8(13) . 2_666
O11W Na5 O27W 140.9(15) . .
O86 Na5 O27W 135.6(16) . .
O17W Na5 O27W 80.2(15) . .
O8W Na5 O27W 50.7(14) 2_676 .
O28W Na5 O27W 30.1(15) . .
O59 Na5 O27W 93.7(14) 2_666 .
O11W Na5 Na10 113.4(8) . 2_676
O86 Na5 Na10 143.8(8) . 2_676
O17W Na5 Na10 51.0(8) . 2_676
O8W Na5 Na10 44.5(6) 2_676 2_676
O28W Na5 Na10 62.3(13) . 2_676
O59 Na5 Na10 122.5(6) 2_666 2_676
O27W Na5 Na10 37.3(12) . 2_676
O26W Na6 O12W 99.6(14) . .
O26W Na6 O6 143.4(12) . .
O12W Na6 O6 92.2(7) . .
O26W Na6 O74 83.8(12) . 1_645
O12W Na6 O74 141.5(8) . 1_645
O6 Na6 O74 66.2(5) . 1_645
O26W Na6 W14 89.5(12) . 1_645
O12W Na6 W14 164.5(7) . 1_645
O6 Na6 W14 73.2(4) . 1_645
O74 Na6 W14 26.6(3) 1_645 1_645
O77 Na7 O87 138.0(6) . .
O77 Na7 O16W 142.6(8) . .
O87 Na7 O16W 78.8(7) . .
O77 Na7 O20 73.7(5) . .
O87 Na7 O20 64.3(5) . .
O16W Na7 O20 142.6(8) . .
O77 Na7 O33 97.2(6) . .
O87 Na7 O33 61.6(5) . .
O16W Na7 O33 97.5(9) . .
O20 Na7 O33 60.4(4) . .
O77 Na7 O13W 74.0(6) . 1_655
O87 Na7 O13W 136.0(8) . 1_655
O16W Na7 O13W 71.8(9) . 1_655
O20 Na7 O13W 132.4(7) . 1_655
O33 Na7 O13W 90.3(6) . 1_655
O77 Na7 Sn3 102.9(5) . .
O87 Na7 Sn3 38.5(3) . .
O16W Na7 Sn3 108.9(7) . .
O20 Na7 Sn3 35.8(3) . .
O33 Na7 Sn3 35.4(3) . .
O13W Na7 Sn3 125.6(6) 1_655 .
O77 Na7 Na8 37.5(4) . 1_655
O87 Na7 Na8 163.7(6) . 1_655
O16W Na7 Na8 105.6(7) . 1_655
O20 Na7 Na8 108.3(5) . 1_655
O33 Na7 Na8 102.1(5) . 1_655
O13W Na7 Na8 37.8(5) 1_655 1_655
Sn3 Na7 Na8 127.2(4) . 1_655
O77 Na7 K4 95.1(4) . 1_655
O87 Na7 K4 126.7(5) . 1_655
O16W Na7 K4 49.8(6) . 1_655
O20 Na7 K4 166.9(5) . 1_655
O33 Na7 K4 129.3(5) . 1_655
O13W Na7 K4 47.1(5) 1_655 1_655
Sn3 Na7 K4 157.3(4) . 1_655
Na8 Na7 K4 63.1(2) 1_655 1_655
O77 Na7 K2 157.4(6) . .
O87 Na7 K2 42.7(4) . .
O16W Na7 K2 42.2(6) . .
O20 Na7 K2 101.5(4) . .
O33 Na7 K2 62.4(4) . .
O13W Na7 K2 95.3(6) 1_655 .
Sn3 Na7 K2 66.7(2) . .
Na8 Na7 K2 132.6(4) 1_655 .
K4 Na7 K2 91.4(3) 1_655 .
O13W Na8 O77 90.7(8) . 1_455
O13W Na8 O6W 158.2(8) . .
O77 Na8 O6W 98.3(7) 1_455 .
O13W Na8 O3W 80.3(8) . .
O77 Na8 O3W 164.4(7) 1_455 .
O6W Na8 O3W 94.6(7) . .
O13W Na8 O64 109.1(7) . 1_455
O77 Na8 O64 74.4(6) 1_455 1_455
O6W Na8 O64 92.4(6) . 1_455
O3W Na8 O64 96.5(6) . 1_455
O13W Na8 O55 84.6(7) . .
O77 Na8 O55 110.0(6) 1_455 .
O6W Na8 O55 73.7(6) . .
O3W Na8 O55 81.9(6) . .
O64 Na8 O55 165.8(7) 1_455 .
O13W Na8 W21 114.4(7) . 1_455
O77 Na8 W21 24.2(4) 1_455 1_455
O6W Na8 W21 74.4(5) . 1_455
O3W Na8 W21 163.6(6) . 1_455
O64 Na8 W21 72.4(4) 1_455 1_455
O55 Na8 W21 105.8(4) . 1_455
O13W Na8 W20 131.7(6) . 1_455
O77 Na8 W20 71.1(4) 1_455 1_455
O6W Na8 W20 70.1(4) . 1_455
O3W Na8 W20 105.5(5) . 1_455
O64 Na8 W20 23.7(4) 1_455 1_455
O55 Na8 W20 143.5(5) . 1_455
W21 Na8 W20 59.60(15) 1_455 1_455
O13W Na8 Na9 118.9(8) . .
O77 Na8 Na9 133.2(7) 1_455 .
O6W Na8 Na9 68.0(7) . .
O3W Na8 Na9 45.6(7) . .
O64 Na8 Na9 62.4(6) 1_455 .
O55 Na8 Na9 108.3(6) . .
W21 Na8 Na9 118.0(6) 1_455 .
W20 Na8 Na9 62.1(5) 1_455 .
O13W Na8 K7 71.8(6) . 1_455
O77 Na8 K7 95.8(5) 1_455 1_455
O6W Na8 K7 126.4(6) . 1_455
O3W Na8 K7 69.4(5) . 1_455
O64 Na8 K7 43.2(5) 1_455 1_455
O55 Na8 K7 145.2(6) . 1_455
W21 Na8 K7 107.0(4) 1_455 1_455
W20 Na8 K7 66.3(3) 1_455 1_455
Na9 Na8 K7 64.9(6) . 1_455
O13W Na8 Na7 49.3(7) . 1_455
O77 Na8 Na7 43.1(5) 1_455 1_455
O6W Na8 Na7 131.4(6) . 1_455
O3W Na8 Na7 129.6(6) . 1_455
O64 Na8 Na7 100.1(5) 1_455 1_455
O55 Na8 Na7 91.7(5) . 1_455
W21 Na8 Na7 65.5(3) 1_455 1_455
W20 Na8 Na7 108.5(3) 1_455 1_455
Na9 Na8 Na7 156.6(6) . 1_455
K7 Na8 Na7 91.8(4) 1_455 1_455
O13W Na8 K4 44.0(5) . .
O77 Na8 K4 96.4(5) 1_455 .
O6W Na8 K4 114.9(5) . .
O3W Na8 K4 86.0(5) . .
O64 Na8 K4 152.4(5) 1_455 .
O55 Na8 K4 41.8(4) . .
W21 Na8 K4 109.5(2) 1_455 .
W20 Na8 K4 167.4(3) 1_455 .
Na9 Na8 K4 130.3(5) . .
K7 Na8 K4 114.5(4) 1_455 .
Na7 Na8 K4 59.2(2) 1_455 .
O69 Na9 O3W 135.7(13) 2_567 .
O69 Na9 O21 112.9(12) 2_567 1_455
O3W Na9 O21 111.5(11) . 1_455
O69 Na9 K6 107.6(10) 2_567 1_455
O3W Na9 K6 75.2(9) . 1_455
O21 Na9 K6 87.2(8) 1_455 1_455
O69 Na9 Na8 175.5(13) 2_567 .
O3W Na9 Na8 40.2(5) . .
O21 Na9 Na8 71.3(7) 1_455 .
K6 Na9 Na8 70.6(6) 1_455 .
O69 Na9 K7 119.3(11) 2_567 1_455
O3W Na9 K7 63.6(8) . 1_455
O21 Na9 K7 87.2(8) 1_455 1_455
K6 Na9 K7 12.8(4) 1_455 1_455
Na8 Na9 K7 58.5(6) . 1_455
O27W Na10 O8W 55.5(18) 2_676 .
O27W Na10 O6 146.8(19) 2_676 1_465
O8W Na10 O6 93.4(6) . 1_465
O27W Na10 O30 85.2(18) 2_676 .
O8W Na10 O30 138.4(6) . .
O6 Na10 O30 127.6(5) 1_465 .
O27W Na10 O9 91.7(17) 2_676 .
O8W Na10 O9 130.9(6) . .
O6 Na10 O9 103.3(5) 1_465 .
O30 Na10 O9 53.8(5) . .
O27W Na10 O17W 81.7(17) 2_676 2_676
O8W Na10 O17W 74.8(8) . 2_676
O6 Na10 O17W 78.7(7) 1_465 2_676
O30 Na10 O17W 115.9(8) . 2_676
O9 Na10 O17W 64.1(8) . 2_676
O27W Na10 Na5 50.5(18) 2_676 2_676
O8W Na10 Na5 39.8(5) . 2_676
O6 Na10 Na5 98.9(5) 1_465 2_676
O30 Na10 Na5 124.8(5) . 2_676
O9 Na10 Na5 91.7(4) . 2_676
O17W Na10 Na5 39.6(6) 2_676 2_676
O5W Na11 O2W 104.1(8) 1_455 .
O5W Na11 O1W 83.1(6) 1_455 1_455
O2W Na11 O1W 82.6(7) . 1_455
O5W Na11 O42 160.3(7) 1_455 1_455
O2W Na11 O42 93.7(7) . 1_455
O1W Na11 O42 90.7(5) 1_455 1_455
O5W Na11 O68 85.5(6) 1_455 .
O2W Na11 O68 86.6(7) . .
O1W Na11 O68 162.0(6) 1_455 .
O42 Na11 O68 104.4(6) 1_455 .
O5W Na11 O17 88.2(6) 1_455 1_455
O2W Na11 O17 167.2(8) . 1_455
O1W Na11 O17 95.4(5) 1_455 1_455
O42 Na11 O17 73.6(5) 1_455 1_455
O68 Na11 O17 98.2(5) . 1_455
O5W Na11 K7 38.1(6) 1_455 1_455
O2W Na11 K7 131.3(6) . 1_455
O1W Na11 K7 67.0(5) 1_455 1_455
O42 Na11 K7 122.5(5) 1_455 1_455
O68 Na11 K7 110.9(5) . 1_455
O17 Na11 K7 57.9(5) 1_455 1_455
O5W Na11 K8 136.3(5) 1_455 1_455
O2W Na11 K8 45.0(7) . 1_455
O1W Na11 K8 65.5(5) 1_455 1_455
O42 Na11 K8 54.6(4) 1_455 1_455
O68 Na11 K8 115.6(5) . 1_455
O17 Na11 K8 122.8(4) 1_455 1_455
K7 Na11 K8 132.3(4) 1_455 1_455
W11 O1 W20 120.6(6) . .
W11 O1 K6 95.1(6) . .
W20 O1 K6 91.7(6) . .
W11 O2 Sn4 134.4(7) . .
W11 O2 K7 132.9(8) . .
Sn4 O2 K7 90.5(6) . .
W11 O2 K6 115.4(7) . .
Sn4 O2 K6 102.7(6) . .
K7 O2 K6 21.1(4) . .
W16 O3 W17 151.3(8) . .
W20 O4 W21 143.1(8) . .
W16 O5 W8 123.6(7) . .
W17 O6 Na6 113.0(7) . .
W17 O6 Na10 126.2(8) . 1_645
Na6 O6 Na10 120.7(6) . 1_645
W7 O7 Sn4 135.1(7) . .
W7 O7 K1 99.9(5) . .
Sn4 O7 K1 118.7(6) . .
W12 O8 W6 122.3(7) . .
W12 O8 K3 105.1(6) . 2_576
W6 O8 K3 100.9(6) . 2_576
W19 O9 W18 120.2(8) . .
W19 O9 Na10 108.0(7) . .
W18 O9 Na10 101.0(5) . .
W19 O10 K3 140.1(9) . .
W19 O11 W13 120.7(7) . .
W19 O11 K3 108.1(6) . 2_576
W13 O11 K3 105.2(6) . 2_576
W1 O12 Sn1 145.2(7) . .
W9 O13 W21 120.7(7) . .
W11 O15 W7 152.0(8) . .
W11 O15 Na4 103.2(6) . .
W7 O15 Na4 103.5(6) . .
W17 O16 W15 153.2(7) . .
W2 O17 Na11 129.6(7) . 1_655
W2 O17 K7 93.8(6) . .
Na11 O17 K7 83.4(5) 1_655 .
W19 O18 W14 152.5(8) . .
W15 O19 W20 121.2(7) . .
W9 O20 Sn3 136.0(7) . .
W9 O20 Na7 127.1(7) . .
Sn3 O20 Na7 92.7(6) . .
W20 O21 Na9 113.2(10) . 1_655
W12 O23 W5 123.2(6) . .
W12 O23 Na2 103.4(7) . .
W5 O23 Na2 103.5(6) . .
W14 O24 W10 120.7(7) . .
W17 O25 W21 121.2(7) . .
W3 O26 W2 103.8(5) . .
W3 O26 W1 103.6(5) . .
W2 O26 W1 104.0(5) . .
W12 O27 W14 149.7(8) . .
W12 O27 Na2 103.2(7) . .
W14 O27 Na2 105.8(6) . .
W16 O28 W7 121.2(7) . .
W13 O29 Sn2 132.7(7) . .
W13 O29 K5 127.0(8) . .
Sn2 O29 K5 95.5(5) . .
W18 O30 W22 141.2(9) . .
W18 O30 Na10 107.9(7) . .
W22 O30 Na10 110.9(6) . .
As2 O31 W11 118.7(6) . .
As2 O31 W20 118.3(6) . .
W11 O31 W20 92.8(4) . .
As2 O31 W15 134.0(6) . .
W11 O31 W15 90.7(4) . .
W20 O31 W15 92.4(4) . .
W2 O33 Sn3 146.3(7) . .
W2 O33 Na7 122.0(7) . .
Sn3 O33 Na7 89.8(5) . .
W8 O34 Sn3 132.4(6) . .
W8 O34 K1 101.3(5) . .
Sn3 O34 K1 117.5(6) . .
As2 O35 W21 117.2(6) . .
As2 O35 W9 117.4(7) . .
W21 O35 W9 91.8(4) . .
As2 O35 W17 135.3(7) . .
W21 O35 W17 93.5(5) . .
W9 O35 W17 91.3(4) . .
W4 O36 Sn3 145.5(8) . .
W13 O37 W18 118.8(6) . .
As1 O38 W6 119.9(6) . .
As1 O38 W5 119.3(6) . .
W6 O38 W5 92.1(4) . .
As1 O38 W12 133.9(6) . .
W6 O38 W12 91.4(4) . .
W5 O38 W12 89.6(4) . .
W12 O39 K5 128.1(8) . 1_455
W6 O40 W13 150.8(7) . .
W6 O40 K3 103.0(5) . 2_576
W13 O40 K3 105.2(5) . 2_576
W5 O41 W10 149.5(8) . .
W3 O42 Na11 133.2(8) . 1_655
W3 O42 K8 96.1(5) . .
Na11 O42 K8 87.8(5) 1_655 .
W4 O43 W1 102.0(5) . .
W4 O43 W2 105.0(5) . .
W1 O43 W2 104.1(5) . .
W4 O43 K1 101.2(5) . .
W1 O43 K1 97.8(5) . .
W2 O43 K1 141.2(6) . .
W22 O44 K8 145.0(8) . .
W22 O44 K9 123.1(10) . .
K8 O44 K9 24.1(7) . .
As1 O45 W18 117.1(6) . .
As1 O45 W13 116.8(6) . .
W18 O45 W13 91.4(4) . .
As1 O45 W19 135.5(6) . .
W18 O45 W19 93.8(5) . .
W13 O45 W19 91.9(4) . .
As2 O46 W8 118.1(6) . .
As2 O46 W7 119.2(6) . .
W8 O46 W7 92.1(4) . .
As2 O46 W16 134.5(7) . .
W8 O46 W16 91.5(4) . .
W7 O46 W16 90.9(4) . .
As1 O47 W22 117.9(6) . .
As1 O47 W10 117.3(7) . .
W22 O47 W10 92.9(4) . .
As1 O47 W14 134.1(6) . .
W22 O47 W14 93.7(5) . .
W10 O47 W14 91.3(4) . .
W17 O48 W9 122.3(7) . .
W3 O50 Sn1 149.4(8) . .
W3 O50 K8 109.5(6) . .
Sn1 O50 K8 97.7(5) . .
W12 O51 W19 151.6(7) . .
W12 O51 K3 103.0(5) . 2_576
W19 O51 K3 103.0(5) . 2_576
W6 O52 W5 121.6(7) . .
W6 O52 K4 104.7(5) . .
W5 O52 K4 106.0(5) . .
W1 O53 W4 101.7(6) . .
W1 O53 W3 104.5(5) . .
W4 O53 W3 104.8(5) . .
W1 O53 K4 95.5(5) . .
W4 O53 K4 96.8(5) . .
W3 O53 K4 146.6(6) . .
W10 O54 Sn1 134.2(7) . .
W10 O54 K9 117.7(9) . .
Sn1 O54 K9 99.0(8) . .
W10 O54 K8 134.6(6) . .
Sn1 O54 K8 88.8(5) . .
K9 O54 K8 22.1(6) . .
W1 O55 Na8 138.0(7) . .
W1 O55 K4 103.5(7) . .
Na8 O55 K4 102.0(5) . .
W1 O55 K1 96.8(6) . .
Na8 O55 K1 98.1(5) . .
K4 O55 K1 121.0(5) . .
W21 O56 K1 141.9(10) . 1_655
W7 O57 W8 122.1(7) . .
W7 O57 K1 106.1(5) . .
W8 O57 K1 99.9(6) . .
W15 O58 W11 121.1(7) . .
W15 O58 Na4 108.8(7) . .
W11 O58 Na4 105.3(6) . .
W8 O59 Na5 137.4(9) . 2_666
W6 O60 Sn2 133.0(7) . .
W6 O60 K4 95.2(4) . .
Sn2 O60 K4 120.6(5) . .
W8 O61 W9 149.0(7) . .
W1 O62 Sn4 147.8(7) . .
W16 O63 W15 151.7(8) . .
W20 O64 Na8 122.2(8) . 1_655
W20 O64 K7 137.5(9) . .
Na8 O64 K7 97.8(8) 1_655 .
W20 O64 K6 119.1(8) . .
Na8 O64 K6 108.8(7) 1_655 .
K7 O64 K6 21.9(5) . .
W2 O65 W3 104.4(5) . .
W2 O65 W4 104.5(6) . .
W3 O65 W4 103.3(5) . .
W2 O65 K2 121.0(5) . .
W3 O65 K2 119.9(6) . .
W4 O65 K2 101.2(4) . .
W3 O66 Sn2 144.0(7) . .
W3 O66 K5 122.6(6) . .
Sn2 O66 K5 90.7(4) . .
W4 O67 K4 103.3(7) . .
W4 O67 K1 95.8(6) . .
K4 O67 K1 115.1(5) . .
W5 O68 Na11 156.2(9) . .
W10 O69 Na9 153.4(11) . 2_567
W14 O70 W22 122.4(7) . .
W4 O71 Sn2 144.5(7) . .
W4 O71 K2 91.8(5) . .
Sn2 O71 K2 94.5(5) . .
W5 O72 Sn1 136.5(7) . .
W5 O72 K4 96.8(5) . .
Sn1 O72 K4 120.8(6) . .
W14 O74 Na3 141.3(8) . 1_465
W14 O74 Na6 102.3(7) . 1_465
Na3 O74 Na6 103.7(6) 1_465 1_465
W16 O75 Na3 104.8(7) . .
W2 O76 Sn4 148.7(8) . .
W2 O76 K7 114.3(7) . .
Sn4 O76 K7 92.1(6) . .
W21 O77 Na8 122.2(8) . 1_655
W21 O77 Na7 131.5(8) . .
Na8 O77 Na7 99.5(7) 1_655 .
W15 O78 Na3 106.0(8) . .
W10 O79 W22 119.8(7) . .
W18 O82 K5 134.1(8) . .
C3 O83 Sn1 115.5(13) . .
C3 O83 K9 109.1(15) . .
Sn1 O83 K9 104.7(8) . .
C3 O83 K8 132.3(14) . .
Sn1 O83 K8 95.2(5) . .
K9 O83 K8 24.0(6) . .
C3 O84 Na1 126.2(15) . .
C3 O84 K6 111.8(17) . 2_667
Na1 O84 K6 108.3(7) . 2_667
C6 O85 Sn2 113.2(12) . .
C6 O85 K2 108.5(15) . .
Sn2 O85 K2 111.2(6) . .
C6 O85 K5 123.6(15) . .
Sn2 O85 K5 95.6(5) . .
K2 O85 K5 103.9(5) . .
C6 O86 Na5 132.2(18) . .
C9 O87 Sn3 108.8(17) . .
C9 O87 Na7 147(2) . .
Sn3 O87 Na7 90.4(6) . .
C9 O87 K2 100(2) . .
Sn3 O87 K2 114.9(6) . .
Na7 O87 K2 95.9(6) . .
C9 O88 K2 88(2) . .
C12 O89 Sn4 113.4(14) . .
C12 O89 K7 142.4(15) . .
Sn4 O89 K7 90.8(6) . .
C12 O89 K6 122.2(15) . .
Sn4 O89 K6 98.7(5) . .
K7 O89 K6 21.0(5) . .
C12 O90 Na1 128.7(16) . .
C13 N1 H1C 120.0 . .
C13 N1 H1D 120.0 . .
H1C N1 H1D 120.0 . .
C13 N2 H2C 120.0 . .
C13 N2 H2D 120.0 . .
H2C N2 H2D 120.0 . .
C13 N3 H3A 120.0 . .
C13 N3 H3B 120.0 . .
H3A N3 H3B 120.0 . .
C2 C1 Sn1 104.7(14) . .
C2 C1 H1A 110.8 . .
Sn1 C1 H1A 110.8 . .
C2 C1 H1B 110.8 . .
Sn1 C1 H1B 110.8 . .
H1A C1 H1B 108.9 . .
C3 C2 C1 122(2) . .
C3 C2 H2A 106.8 . .
C1 C2 H2A 106.8 . .
C3 C2 H2B 106.8 . .
C1 C2 H2B 106.8 . .
H2A C2 H2B 106.7 . .
O84 C3 O83 124.1(19) . .
O84 C3 C2 121.5(19) . .
O83 C3 C2 114.3(19) . .
O84 C3 K9 94.8(16) . .
O83 C3 K9 50.4(12) . .
C2 C3 K9 121(2) . .
C5 C4 Sn2 106.9(12) . .
C5 C4 H4A 110.3 . .
Sn2 C4 H4A 110.3 . .
C5 C4 H4B 110.3 . .
Sn2 C4 H4B 110.3 . .
H4A C4 H4B 108.6 . .
C4 C5 C6 114.9(16) . .
C4 C5 H5A 108.5 . .
C6 C5 H5A 108.5 . .
C4 C5 H5B 108.5 . .
C6 C5 H5B 108.5 . .
H5A C5 H5B 107.5 . .
O86 C6 O85 120.3(19) . .
O86 C6 C5 119.8(19) . .
O85 C6 C5 119.8(17) . .
O86 C6 K2 85.3(16) . .
O85 C6 K2 51.1(12) . .
C5 C6 K2 137.2(16) . .
C8 C7 Sn3 108.4(18) . .
C8 C7 H7A 110.0 . .
Sn3 C7 H7A 110.0 . .
C8 C7 H7B 110.0 . .
Sn3 C7 H7B 110.0 . .
H7A C7 H7B 108.4 . .
C9 C8 C7 113(3) . .
C9 C8 H8A 108.9 . .
C7 C8 H8A 108.9 . .
C9 C8 H8B 108.9 . .
C7 C8 H8B 108.9 . .
H8A C8 H8B 107.7 . .
O87 C9 O88 116(3) . .
O87 C9 C8 124(3) . .
O88 C9 C8 119(2) . .
O87 C9 K2 58.1(16) . .
O88 C9 K2 70(2) . .
C8 C9 K2 147(3) . .
C11 C10 Sn4 108.0(16) . .
C11 C10 H10A 110.1 . .
Sn4 C10 H10A 110.1 . .
C11 C10 H10B 110.1 . .
Sn4 C10 H10B 110.1 . .
H10A C10 H10B 108.4 . .
C12 C11 C10 113(2) . .
C12 C11 H11A 109.0 . .
C10 C11 H11A 109.0 . .
C12 C11 H11B 109.0 . .
C10 C11 H11B 109.0 . .
H11A C11 H11B 107.8 . .
O90 C12 O89 124(2) . .
O90 C12 C11 116(2) . .
O89 C12 C11 120(2) . .
N2 C13 N1 129(2) . .
N2 C13 N3 113.3(18) . .
N1 C13 N3 117.1(19) . .
Na11 O1W Na1 126.4(6) 1_655 .
Na11 O2W Na2 121.3(8) . .
Na11 O2W K8 98.9(8) . 1_455
Na2 O2W K8 89.7(8) . 1_455
Na11 O2W K9 114.9(10) . 1_455
Na2 O2W K9 91.7(10) . 1_455
K8 O2W K9 20.5(6) 1_455 1_455
Na8 O3W Na9 94.2(9) . .
Na2 O4W K8 93.8(9) 1_655 .
Na2 O4W K5 135.7(12) 1_655 .
K8 O4W K5 129.3(12) . .
Na11 O5W K7 107.2(8) 1_655 .
Na11 O5W K6 124.3(8) 1_655 .
K7 O5W K6 20.1(5) . .
Na8 O6W K1 96.9(6) . .
K2 O7W K5 100.6(7) . .
Na5 O8W Na10 95.7(8) 2_676 .
K9 O9W K6 124(3) 2_667 .
K9 O9W K8 3.3(12) 2_667 2_667
K6 O9W K8 128(2) . 2_667
Na8 O13W K4 101.2(7) . .
Na8 O13W Na7 92.9(9) . 1_455
K4 O13W Na7 84.9(7) . 1_455
Na7 O16W K2 96.3(10) . .
Na7 O16W K4 85.3(9) . 1_655
K2 O16W K4 169.1(17) . 1_655
Na5 O17W Na10 89.4(10) . 2_676
Na3 O19W Na4 94.4(12) . .
K9 O22W K8 21.0(8) . .
Na10 O27W Na5 92(2) 2_676 .
K3 O29W K5 120.0(15) 2_676 .

loop_
_geom_bond_atom_site_label_1
_geom_bond_atom_site_label_2
_geom_bond_distance
_geom_bond_site_symmetry_2
W1 O55 1.734(12) .
W1 O62 1.780(14) .
W1 O12 1.832(12) .
W1 O53 2.057(13) .
W1 O43 2.071(13) .
W1 O26 2.228(12) .
W1 W4 3.2082(11) .
W1 K1 3.587(5) .
W1 K4 3.588(6) .
W2 O17 1.747(12) .
W2 O76 1.800(13) .
W2 O33 1.802(12) .
W2 O65 2.024(12) .
W2 O26 2.056(12) .
W2 O43 2.211(12) .
W2 W3 3.2217(12) .
W2 K7 3.88(2) .
W3 O42 1.760(12) .
W3 O50 1.809(13) .
W3 O66 1.825(12) .
W3 O26 2.039(13) .
W3 O65 2.054(12) .
W3 O53 2.185(12) .
W3 K8 3.868(12) .
W4 O67 1.735(14) .
W4 O36 1.782(13) .
W4 O71 1.830(14) .
W4 O43 2.055(12) .
W4 O53 2.080(13) .
W4 O65 2.252(12) .
W4 K4 3.639(6) .
W4 K1 3.665(5) .
W4 K2 3.905(6) .
W5 O68 1.698(13) .
W5 O72 1.821(13) .
W5 O41 1.881(13) .
W5 O52 1.963(13) .
W5 O23 1.972(14) .
W5 O38 2.392(12) .
W5 K4 3.739(7) .
W6 O80 1.735(14) .
W6 O60 1.846(12) .
W6 O40 1.892(13) .
W6 O52 1.913(13) .
W6 O8 1.979(16) .
W6 O38 2.307(12) .
W6 K4 3.672(6) .
W6 K3 3.797(7) 2_576
W7 O32 1.714(13) .
W7 O7 1.844(13) .
W7 O57 1.921(13) .
W7 O15 1.928(13) .
W7 O28 2.013(15) .
W7 O46 2.355(12) .
W7 K1 3.793(6) .
W8 O59 1.717(13) .
W8 O34 1.850(14) .
W8 O61 1.855(12) .
W8 O57 1.934(12) .
W8 O5 1.960(14) .
W8 O46 2.331(13) .
W8 K1 3.650(5) .
W9 O14 1.702(13) .
W9 O20 1.817(13) .
W9 O13 1.873(13) .
W9 O48 1.952(14) .
W9 O61 1.983(12) .
W9 O35 2.347(13) .
W10 O69 1.730(14) .
W10 O54 1.783(14) .
W10 O79 1.887(14) .
W10 O41 1.958(13) .
W10 O24 1.963(16) .
W10 O47 2.309(14) .
W11 O49 1.739(14) .
W11 O2 1.824(15) .
W11 O1 1.892(13) .
W11 O15 1.895(13) .
W11 O58 1.974(14) .
W11 O31 2.311(12) .
W11 K6 3.934(12) .
W12 O39 1.723(14) .
W12 O51 1.872(14) .
W12 O27 1.882(14) .
W12 O23 1.891(14) .
W12 O8 1.892(15) .
W12 O38 2.430(12) .
W12 K3 3.842(7) 2_576
W13 O81 1.725(14) .
W13 O29 1.810(15) .
W13 O37 1.873(14) .
W13 O40 1.939(13) .
W13 O11 1.988(15) .
W13 O45 2.321(12) .
W13 K3 3.883(8) 2_576
W14 O74 1.703(15) .
W14 O70 1.834(13) .
W14 O18 1.920(13) .
W14 O24 1.923(16) .
W14 O27 1.949(14) .
W14 O47 2.411(14) .
W14 Na6 3.710(9) 1_465
W15 O78 1.729(16) .
W15 O19 1.825(13) .
W15 O58 1.902(13) .
W15 O16 1.917(13) .
W15 O63 1.922(14) .
W15 O31 2.433(13) .
W16 O75 1.714(16) .
W16 O28 1.882(13) .
W16 O3 1.888(13) .
W16 O5 1.891(13) .
W16 O63 1.895(15) .
W16 O46 2.407(14) .
W17 O6 1.728(15) .
W17 O25 1.848(14) .
W17 O48 1.907(13) .
W17 O16 1.910(14) .
W17 O3 1.928(13) .
W17 O35 2.381(14) .
W18 O82 1.677(18) .
W18 O22 1.709(15) .
W18 O30 1.881(15) .
W18 O37 1.979(14) .
W18 O9 2.105(16) .
W18 O45 2.313(12) .
W18 K5 4.052(8) .
W19 O10 1.707(17) .
W19 O9 1.851(14) .
W19 O11 1.904(13) .
W19 O18 1.907(13) .
W19 O51 1.945(14) .
W19 O45 2.387(13) .
W19 K3 3.893(7) 2_576
W20 O21 1.744(15) .
W20 O64 1.745(17) .
W20 O4 1.899(14) .
W20 O1 1.967(13) .
W20 O19 2.108(15) .
W20 O31 2.317(12) .
W20 Na8 3.674(10) 1_655
W20 K6 3.877(13) .
W20 K7 4.108(19) .
W21 O56 1.735(15) .
W21 O77 1.754(16) .
W21 O4 1.923(15) .
W21 O13 1.972(14) .
W21 O25 2.071(15) .
W21 O35 2.307(11) .
W21 Na8 3.622(9) 1_655
W21 K1 4.081(5) 1_655
W22 O44 1.689(16) .
W22 O73 1.747(15) .
W22 O30 1.944(16) .
W22 O79 1.976(14) .
W22 O70 2.086(14) .
W22 O47 2.301(13) .
W22 K9 4.04(3) .
Sn1 O50 2.023(12) .
Sn1 O72 2.035(13) .
Sn1 O12 2.049(13) .
Sn1 C1 2.098(17) .
Sn1 O54 2.122(14) .
Sn1 O83 2.159(13) .
Sn1 K8 3.724(9) .
Sn1 K9 3.95(3) .
Sn2 O66 2.036(12) .
Sn2 O60 2.047(11) .
Sn2 O71 2.061(14) .
Sn2 C4 2.125(19) .
Sn2 O29 2.131(17) .
Sn2 O85 2.198(14) .
Sn2 K5 3.739(7) .
Sn2 K2 4.105(6) .
Sn3 O33 2.051(13) .
Sn3 O34 2.059(14) .
Sn3 O20 2.072(13) .
Sn3 O36 2.110(14) .
Sn3 C7 2.14(2) .
Sn3 O87 2.207(15) .
Sn3 Na7 3.542(11) .
Sn4 O76 2.031(12) .
Sn4 O7 2.037(13) .
Sn4 O2 2.090(15) .
Sn4 O62 2.109(14) .
Sn4 C10 2.15(2) .
Sn4 O89 2.172(13) .
Sn4 K7 3.502(19) .
Sn4 K6 3.837(13) .
As1 O38 1.770(12) .
As1 O47 1.796(13) .
As1 O45 1.803(12) .
As2 O31 1.783(13) .
As2 O46 1.786(12) .
As2 O35 1.808(12) .
K1 O56 2.573(16) 1_455
K1 O43 2.661(13) .
K1 O57 2.781(15) .
K1 O34 2.804(14) .
K1 O55 2.940(15) .
K1 O14W 3.00(3) .
K1 O7 3.014(15) .
K1 O6W 3.029(18) .
K1 O67 3.056(18) .
K2 O85 2.762(18) .
K2 O65 2.784(12) .
K2 O16W 2.80(3) .
K2 O7W 2.83(2) .
K2 O87 2.830(18) .
K2 O30W 2.90(4) .
K2 O88 3.08(3) .
K2 C9 3.28(4) .
K2 C6 3.37(3) .
K2 O71 3.392(14) .
K3 O10 2.744(18) .
K3 O15W 2.80(3) .
K3 O18W 2.82(4) .
K3 O11 2.855(17) 2_576
K3 O8 2.887(16) 2_576
K3 O40 2.894(15) 2_576
K3 O51 2.962(14) 2_576
K3 O29W 3.13(4) 2_676
K3 W6 3.797(7) 2_576
K3 W12 3.842(6) 2_576
K3 W13 3.883(7) 2_576
K3 W19 3.893(7) 2_576
K4 O52 2.685(15) .
K4 O53 2.750(14) .
K4 O55 2.763(16) .
K4 O67 2.824(17) .
K4 O13W 2.87(2) .
K4 O21W 2.97(5) .
K4 O16W 2.99(3) 1_455
K4 O60 3.012(14) .
K4 O72 3.058(15) .
K5 O82 2.702(17) .
K5 O85 2.819(17) .
K5 O29 2.875(16) .
K5 O7W 2.88(3) .
K5 O39 2.887(17) 1_655
K5 O4W 3.11(3) .
K5 O66 3.111(15) .
K5 O29W 3.15(4) .
K6 O64 2.72(2) .
K6 O2 2.791(17) .
K6 O9W 2.81(6) .
K6 O89 2.850(19) .
K6 O5W 2.91(2) .
K6 O1 3.28(2) .
K6 O84 3.36(3) 2_667
K6 Na9 3.49(3) 1_655
K6 Na8 4.192(16) 1_655
K7 O5W 2.54(3) .
K7 O64 2.65(2) .
K7 O89 2.72(2) .
K7 O76 2.78(2) .
K7 O2 2.79(2) .
K7 O17 3.36(3) .
K7 Na8 3.83(2) 1_655
K7 Na11 3.94(2) 1_655
K7 Na9 4.07(4) 1_655
K8 O4W 2.75(3) .
K8 O44 2.748(19) .
K8 O83 2.846(17) .
K8 O2W 2.86(3) 1_655
K8 O50 2.868(16) .
K8 O54 3.103(15) .
K8 O22W 3.18(5) .
K8 O9W 3.18(6) 2_667
K8 O42 3.262(18) .
K8 Na11 3.999(14) 1_655
K9 O9W 2.02(7) 2_667
K9 O22W 2.68(6) .
K9 O83 2.81(4) .
K9 O44 2.86(4) .
K9 O54 3.02(3) .
K9 O2W 3.29(4) 1_655
K9 C3 3.44(4) .
K9 Na2 4.39(3) 1_655
K9 Na1 4.59(3) .
Na1 O90 2.415(18) 2_667
Na1 O90 2.415(18) .
Na1 O84 2.433(17) 2_667
Na1 O84 2.433(17) .
Na1 O1W 2.439(13) 2_667
Na1 O1W 2.439(13) .
Na1 K9 4.59(3) 2_667
Na2 O4W 2.74(3) 1_455
Na2 O2W 2.82(3) .
Na2 O23 2.94(2) .
Na2 O27 2.96(2) .
Na2 K8 4.005(17) 1_455
Na2 K9 4.39(3) 1_455
Na3 O19W 2.72(4) .
Na3 O24W 2.75(6) .
Na3 O74 2.761(18) 1_645
Na3 O75 2.93(2) .
Na3 O78 2.96(2) .
Na3 Na4 4.05(2) .
Na4 O19W 2.80(4) .
Na4 O58 2.89(2) .
Na4 O15 3.01(2) .
Na4 Na4 3.14(3) 2_657
Na5 O11W 2.20(3) .
Na5 O86 2.41(3) .
Na5 O17W 2.41(3) .
Na5 O8W 2.43(2) 2_676
Na5 O28W 2.46(6) .
Na5 O59 2.49(2) 2_666
Na5 O27W 2.92(7) .
Na5 Na10 3.784(19) 2_676
Na6 O26W 2.67(5) .
Na6 O12W 2.71(3) .
Na6 O6 2.710(19) .
Na6 O74 2.953(18) 1_645
Na6 W14 3.710(9) 1_645
Na7 O77 2.66(2) .
Na7 O87 2.75(2) .
Na7 O16W 2.77(4) .
Na7 O20 2.776(18) .
Na7 O33 2.895(18) .
Na7 O13W 2.92(3) 1_655
Na7 Na8 3.842(15) 1_655
Na7 K4 3.905(13) 1_655
Na8 O13W 2.36(2) .
Na8 O77 2.370(17) 1_455
Na8 O6W 2.39(2) .
Na8 O3W 2.430(19) .
Na8 O64 2.435(17) 1_455
Na8 O55 2.447(16) .
Na8 W21 3.622(9) 1_455
Na8 W20 3.674(9) 1_455
Na8 Na9 3.75(3) .
Na8 K7 3.83(2) 1_455
Na8 Na7 3.842(15) 1_455
Na9 O69 2.67(3) 2_567
Na9 O3W 2.69(4) .
Na9 O21 2.79(4) 1_455
Na9 K6 3.49(3) 1_455
Na9 K7 4.07(4) 1_455
Na10 O27W 2.29(6) 2_676
Na10 O8W 2.67(2) .
Na10 O6 2.841(16) 1_465
Na10 O30 2.888(18) .
Na10 O9 2.905(17) .
Na10 O17W 2.94(3) 2_676
Na10 Na5 3.784(19) 2_676
Na11 O5W 2.347(19) 1_455
Na11 O2W 2.38(2) .
Na11 O1W 2.426(16) 1_455
Na11 O42 2.440(15) 1_455
Na11 O68 2.447(15) .
Na11 O17 2.477(16) 1_455
Na11 K7 3.94(2) 1_455
Na11 K8 3.999(14) 1_455
O6 Na10 2.841(16) 1_645
O8 K3 2.887(16) 2_576
O11 K3 2.855(17) 2_576
O17 Na11 2.477(16) 1_655
O21 Na9 2.79(4) 1_655
O39 K5 2.887(17) 1_455
O40 K3 2.894(15) 2_576
O42 Na11 2.440(15) 1_655
O51 K3 2.962(14) 2_576
O56 K1 2.573(16) 1_655
O59 Na5 2.49(2) 2_666
O64 Na8 2.435(17) 1_655
O69 Na9 2.67(3) 2_567
O74 Na3 2.761(18) 1_465
O74 Na6 2.953(18) 1_465
O77 Na8 2.370(17) 1_655
O83 C3 1.27(2) .
O84 C3 1.23(3) .
O84 K6 3.36(3) 2_667
O85 C6 1.24(2) .
O86 C6 1.21(3) .
O87 C9 1.25(3) .
O88 C9 1.26(4) .
O89 C12 1.29(2) .
O90 C12 1.21(3) .
N1 C13 1.355(10) .
N1 H1C 0.8600 .
N1 H1D 0.8600 .
N2 C13 1.353(10) .
N2 H2C 0.8600 .
N2 H2D 0.8600 .
N3 C13 1.356(10) .
N3 H3A 0.8600 .
N3 H3B 0.8600 .
C1 C2 1.513(10) .
C1 H1A 0.9700 .
C1 H1B 0.9700 .
C2 C3 1.48(3) .
C2 H2A 0.9700 .
C2 H2B 0.9700 .
C4 C5 1.519(10) .
C4 H4A 0.9700 .
C4 H4B 0.9700 .
C5 C6 1.525(10) .
C5 H5A 0.9700 .
C5 H5B 0.9700 .
C7 C8 1.519(10) .
C7 H7A 0.9700 .
C7 H7B 0.9700 .
C8 C9 1.50(4) .
C8 H8A 0.9700 .
C8 H8B 0.9700 .
C10 C11 1.52(3) .
C10 H10A 0.9700 .
C10 H10B 0.9700 .
C11 C12 1.50(3) .
C11 H11A 0.9700 .
C11 H11B 0.9700 .
O1W Na11 2.426(16) 1_655
O2W K8 2.86(3) 1_455
O2W K9 3.29(4) 1_455
O4W Na2 2.74(3) 1_655
O5W Na11 2.347(19) 1_655
O8W Na5 2.43(2) 2_676
O9W K9 2.02(7) 2_667
O9W K8 3.18(6) 2_667
O13W Na7 2.92(3) 1_455
O16W K4 2.99(3) 1_655
O17W Na10 2.94(3) 2_676
O27W Na10 2.29(6) 2_676
O29W K3 3.13(4) 2_676

loop_
_geom_hbond_atom_site_label_D
_geom_hbond_atom_site_label_H
_geom_hbond_atom_site_label_A
_geom_hbond_distance_DH
_geom_hbond_distance_HA
_geom_hbond_distance_DA
_geom_hbond_angle_DHA
_geom_hbond_site_symmetry_A
N1 H1C O28 0.86 2.08 2.94(2) 175.7 .
N1 H1D O73 0.86 2.07 2.92(3) 168.6 1_545
N2 H2D O19 0.86 2.21 2.96(2) 147.0 1_455
N2 H2D O4 0.86 2.34 2.86(2) 119.1 1_455
N2 H2D O16 0.86 2.48 3.19(2) 140.4 1_455
N2 H2C O32 0.86 2.07 2.90(2) 161.9 .
N3 H3A O16 0.86 2.25 3.02(3) 148.8 1_455
N3 H3B O70 0.86 2.02 2.83(3) 156.5 1_545
